data_4305931
loop_
_publ_author_name
'Santiago Reinoso'
'Michael H. Dickman'
'Antonia Praetorius'
'Luis Fernando Piedra-Garza'
'Ulrich Kortz'

_publ_contact_author_address
;
School of Engineering and Science,
Jacobs University Bremen,
P.O. Box 750 561,
28725 Bremen, Germany
;
_publ_contact_author_email u.kortz@jacobs-university.de
_publ_contact_author_fax '+49-421-200 3229'
_publ_contact_author_name 'Ulrich Kortz'
_publ_section_title
;
Phenyltin-Substituted 9-Tungstogermanate and Comparison with Its
Tungstosilicate Analogue
;
_journal_name_full 'Inorganic Chemistry'
_journal_page_first 8798
_journal_page_last 8806
_journal_paper_doi 10.1021/ic800852d
_journal_volume 47
_journal_year 2008
_chemical_formula_sum 'C18 H70 Cs8 O94 Si2 Sn3 W18'
_chemical_formula_weight 6575.57
_chemical_name_systematic
;
 ?
;
_space_group_IT_number 12
_symmetry_cell_setting monoclinic
_symmetry_space_group_name_Hall '-C 2y'
_symmetry_space_group_name_H-M 'C 1 2/m 1'
_atom_sites_solution_hydrogens geom
_atom_sites_solution_primary direct
_atom_sites_solution_secondary difmap
_audit_creation_method SHELXL-97
_cell_angle_alpha 90.00
_cell_angle_beta 120.6750(10)
_cell_angle_gamma 90.00
_cell_formula_units_Z 4
_cell_length_a 32.8032(6)
_cell_length_b 16.2520(3)
_cell_length_c 20.9576(5)
_cell_measurement_reflns_used 6216
_cell_measurement_temperature 173(2)
_cell_measurement_theta_max 23.57
_cell_measurement_theta_min 2.50
_cell_volume 9609.5(4)
_computing_cell_refinement 'Bruker APEX II'
_computing_data_collection 'Bruker APEX II '
_computing_data_reduction 'Bruker APEX II'
_computing_molecular_graphics 'Bruker SHELXTL'
_computing_publication_material 'Bruker SHELXTL'
_computing_structure_refinement 'SHELXL-97 (Sheldrick, 1997)'
_computing_structure_solution 'SHELXS-97 (Sheldrick, 1990)'
_diffrn_ambient_temperature 173(2)
_diffrn_measured_fraction_theta_full 0.994
_diffrn_measured_fraction_theta_max 0.994
_diffrn_measurement_device_type 'CCD area detector'
_diffrn_measurement_method 'phi and omega scans'
_diffrn_radiation_monochromator graphite
_diffrn_radiation_source 'sealed tube'
_diffrn_radiation_type MoK\a
_diffrn_radiation_wavelength 0.71073
_diffrn_reflns_av_R_equivalents 0.1021
_diffrn_reflns_av_sigmaI/netI 0.0509
_diffrn_reflns_limit_h_max 36
_diffrn_reflns_limit_h_min -36
_diffrn_reflns_limit_k_max 18
_diffrn_reflns_limit_k_min -18
_diffrn_reflns_limit_l_max 23
_diffrn_reflns_limit_l_min -23
_diffrn_reflns_number 78894
_diffrn_reflns_theta_full 23.70
_diffrn_reflns_theta_max 23.70
_diffrn_reflns_theta_min 1.30
_exptl_absorpt_coefficient_mu 25.346
_exptl_absorpt_correction_T_max 0.3116
_exptl_absorpt_correction_T_min 0.0615
_exptl_absorpt_correction_type multi-scan
_exptl_absorpt_process_details SADABS
_exptl_crystal_colour colorless
_exptl_crystal_density_diffrn 4.545
_exptl_crystal_density_method 'not measured'
_exptl_crystal_description plate
_exptl_crystal_F_000 11520
_exptl_crystal_size_max 0.24
_exptl_crystal_size_mid 0.08
_exptl_crystal_size_min 0.06
_refine_diff_density_max 4.710
_refine_diff_density_min -4.386
_refine_diff_density_rms 0.412
_refine_ls_extinction_method none
_refine_ls_goodness_of_fit_ref 1.078
_refine_ls_hydrogen_treatment constr
_refine_ls_matrix_type full
_refine_ls_number_parameters 362
_refine_ls_number_reflns 7540
_refine_ls_number_restraints 8
_refine_ls_restrained_S_all 1.078
_refine_ls_R_factor_all 0.0763
_refine_ls_R_factor_gt 0.0543
_refine_ls_shift/su_max 0.001
_refine_ls_shift/su_mean 0.000
_refine_ls_structure_factor_coef Fsqd
_refine_ls_weighting_details 'calc w=1/[\s^2^(Fo^2^)+(0.0880P)^2^+587.0000P] where P=(Fo^2^+2Fc^2^)/3'
_refine_ls_weighting_scheme calc
_refine_ls_wR_factor_gt 0.1527
_refine_ls_wR_factor_ref 0.1674
_reflns_number_gt 5658
_reflns_number_total 7540
_reflns_threshold_expression >2sigma(I)
_cod_data_source_file ic800852d_si_001_1.cif
_cod_data_source_block Cs-3
_cod_depositor_comments
;
The following automatic conversions were performed:
'_symmetry_cell_setting' value 'Monoclinic' changed to 'monoclinic'
according to '/home/saulius/struct/CIF-dictionaries/cif_core.dic'
dictionary named 'cif_core.dic' version 2.4.1 from 2010-06-29.

Automatic conversion script
Id: cif_fix_enum 1527 2010-12-29 10:47:43Z saulius 
;
_cod_original_cell_volume 9609.5(3)
_cod_database_code 4305931

loop_
_symmetry_equiv_pos_as_xyz
'x, y, z'
'-x, y, -z'
'x+1/2, y+1/2, z'
'-x+1/2, y+1/2, -z'
'-x, -y, -z'
'x, -y, z'
'-x+1/2, -y+1/2, -z'
'x+1/2, -y+1/2, z'

loop_
_atom_site_label
_atom_site_type_symbol
_atom_site_fract_x
_atom_site_fract_y
_atom_site_fract_z
_atom_site_U_iso_or_equiv
_atom_site_adp_type
_atom_site_occupancy
_atom_site_symmetry_multiplicity
_atom_site_calc_flag
_atom_site_refinement_flags
_atom_site_disorder_assembly
_atom_site_disorder_group
W1 W 0.22744(3) -0.28475(6) -0.25919(6) 0.0346(3) Uani 1 1 d . . .
W2 W 0.28895(3) -0.38530(6) -0.10079(6) 0.0360(3) Uani 1 1 d . . .
W3 W 0.47279(3) -0.38466(6) -0.13997(6) 0.0331(3) Uani 1 1 d . . .
W4 W 0.15723(3) -0.39832(6) -0.43672(6) 0.0333(3) Uani 1 1 d . . .
W5 W 0.34570(4) -0.39864(6) -0.47252(6) 0.0362(3) Uani 1 1 d . . .
W6 W 0.41290(3) -0.28238(6) -0.29703(6) 0.0346(3) Uani 1 1 d . . .
W7 W 0.53892(5) -0.5000 -0.21222(8) 0.0332(3) Uani 1 2 d S . .
W8 W 0.11774(3) -0.39733(6) -0.29759(6) 0.0374(3) Uani 1 1 d . . .
W9 W 0.47734(3) -0.39562(5) -0.37427(6) 0.0344(3) Uani 1 1 d . . .
W10 W 0.18039(5) -0.5000 -0.13719(9) 0.0402(4) Uani 1 2 d S . .
Si1 Si 0.2198(3) -0.5000 -0.2641(5) 0.0229(18) Uani 1 2 d S . .
Si2 Si 0.4158(3) -0.5000 -0.3035(5) 0.0260(19) Uani 1 2 d S . .
Sn1 Sn 0.24065(8) -0.5000 -0.48278(14) 0.0358(6) Uani 1 2 d SD . .
Sn2 Sn 0.35489(6) -0.31309(12) -0.18803(11) 0.0487(5) Uani 1 1 d D . .
O1T O 0.2095(6) -0.1833(11) -0.2758(10) 0.048(4) Uiso 1 1 d . . .
O2A O 0.3045(8) -0.5000 -0.0865(13) 0.040(6) Uiso 1 2 d S . .
O2T O 0.3117(6) -0.3516(11) -0.0111(10) 0.047(4) Uiso 1 1 d . . .
O3A O 0.4713(8) -0.5000 -0.1187(13) 0.039(5) Uiso 1 2 d S . .
O3T O 0.5178(6) -0.3513(10) -0.0552(10) 0.047(4) Uiso 1 1 d . . .
O4T O 0.1181(5) -0.3279(9) -0.5031(9) 0.037(4) Uiso 1 1 d . . .
O4A O 0.1255(8) -0.5000 -0.4855(12) 0.037(5) Uiso 1 2 d S . .
O5T O 0.3270(5) -0.3334(9) -0.5483(9) 0.039(4) Uiso 1 1 d . . .
O5A O 0.3322(8) -0.5000 -0.5279(13) 0.038(5) Uiso 1 2 d S . .
O6T O 0.4180(6) -0.1817(10) -0.3155(10) 0.047(4) Uiso 1 1 d . . .
O7T O 0.5980(8) -0.5000 -0.1524(14) 0.045(6) Uiso 1 2 d S . .
O7A O 0.5184(5) -0.5800(9) -0.1739(9) 0.035(4) Uiso 1 1 d . . .
O7B O 0.5384(5) -0.5821(9) -0.2825(9) 0.035(4) Uiso 1 1 d . . .
O8T O 0.0716(6) -0.3259(10) -0.3249(9) 0.042(4) Uiso 1 1 d . . .
O8A O 0.0832(8) -0.5000 -0.3220(13) 0.042(6) Uiso 1 2 d S . .
O9A O 0.4869(7) -0.5000 -0.4118(12) 0.033(5) Uiso 1 2 d S . .
O9T O 0.4971(5) -0.3278(9) -0.4184(9) 0.037(4) Uiso 1 1 d . . .
O10T O 0.1742(8) -0.5000 -0.0604(14) 0.048(6) Uiso 1 2 d S . .
O1S1 O 0.2510(5) -0.4196(9) -0.2247(9) 0.034(4) Uiso 1 1 d . . .
O1S2 O 0.4186(5) -0.4169(9) -0.2582(9) 0.035(4) Uiso 1 1 d . . .
O12 O 0.2568(5) -0.2871(10) -0.1526(9) 0.040(4) Uiso 1 1 d . . .
O14 O 0.1979(5) -0.3252(9) -0.3581(8) 0.033(4) Uiso 1 1 d . . .
O18 O 0.1699(5) -0.3245(9) -0.2605(9) 0.038(4) Uiso 1 1 d . . .
O2N1 O 0.2869(6) -0.4103(10) -0.4756(10) 0.043(4) Uiso 1 1 d . . .
O2S1 O 0.1735(7) -0.5000 -0.2519(12) 0.032(5) Uiso 1 2 d S . .
O2S2 O 0.3691(7) -0.5000 -0.3878(12) 0.031(5) Uiso 1 2 d S . .
O2N2 O 0.3397(9) -0.4229(16) -0.2444(14) 0.089(7) Uiso 1 1 d . . .
O3N1 O 0.2006(5) -0.4108(9) -0.4673(9) 0.033(4) Uiso 1 1 d . . .
O3S1 O 0.2012(7) -0.5000 -0.3529(12) 0.033(5) Uiso 1 2 d S . .
O3N2 O 0.3385(5) -0.3638(10) -0.1139(9) 0.040(4) Uiso 1 1 d . . .
O3S2 O 0.4645(6) -0.5000 -0.3136(11) 0.023(4) Uiso 1 2 d S . .
O36 O 0.4648(5) -0.2851(9) -0.1952(9) 0.037(4) Uiso 1 1 d . . .
O4N1 O 0.2778(10) -0.5000 -0.3704(17) 0.068(8) Uiso 1 2 d S . .
O4N2 O 0.2856(5) -0.2739(9) -0.2505(9) 0.037(4) Uiso 1 1 d . . .
O48 O 0.1206(5) -0.4034(9) -0.3855(9) 0.037(4) Uiso 1 1 d . . .
O5N2 O 0.3694(5) -0.2717(10) -0.2671(9) 0.040(4) Uiso 1 1 d . . .
O56 O 0.3669(5) -0.3241(9) -0.3926(9) 0.037(4) Uiso 1 1 d . . .
O59 O 0.4109(5) -0.4040(9) -0.4488(8) 0.030(3) Uiso 1 1 d . . .
O6N2 O 0.4213(5) -0.3641(9) -0.1288(9) 0.037(4) Uiso 1 1 d . . .
O69 O 0.4604(5) -0.3239(9) -0.3223(8) 0.033(4) Uiso 1 1 d . . .
O210 O 0.2276(5) -0.4192(9) -0.1128(9) 0.034(4) Uiso 1 1 d . . .
O810 O 0.1326(6) -0.4190(10) -0.1981(9) 0.041(4) Uiso 1 1 d . . .
Cs1 Cs 0.08439(7) 0.0000 0.02612(13) 0.0432(5) Uani 1 2 d S . .
Cs2 Cs 0.09292(6) -0.19705(9) -0.41569(10) 0.0433(4) Uani 1 1 d . . .
Cs3 Cs 0.20499(15) 0.0000 -0.0777(3) 0.0622(12) Uani 0.60 2 d SP . .
Cs4 Cs 0.26597(10) -0.25481(19) -0.41491(18) 0.0409(7) Uani 0.50 1 d P . .
Cs5 Cs 0.06794(15) -0.5000 -0.6534(2) 0.0689(10) Uani 0.80 2 d SP . .
Cs6 Cs 0.1893(3) 0.0000 -0.3178(3) 0.0573(19) Uani 0.40 2 d SP . .
Cs7 Cs 0.2335(3) 0.0000 -0.3059(4) 0.0486(19) Uani 0.30 2 d SP . .
Cs8 Cs 0.4398(2) -0.2431(4) 0.1972(3) 0.088(2) Uani 0.40 1 d P . .
Cs9 Cs 0.0000 -0.5000 -0.5000 0.081(3) Uani 0.60 4 d SP . .
Cs10 Cs 0.4047(3) -0.2589(5) 0.0663(5) 0.0464(19) Uiso 0.20 1 d P . .
Cs11 Cs 0.2629(3) 0.1506(6) -0.0416(5) 0.057(2) Uiso 0.20 1 d P . .
C1 C 0.1983(7) -0.5000 -0.5993(15) 0.050 Uiso 1 2 d SGD . .
C2 C 0.1756(16) -0.4320(8) -0.6432(18) 0.050 Uiso 0.25 1 d PGD . -1
H2 H 0.1788 -0.3798 -0.6208 0.060 Uiso 0.25 1 calc PR . -1
C3 C 0.1484(16) -0.4402(19) -0.7198(18) 0.050 Uiso 0.25 1 d PGD . -1
H3 H 0.1329 -0.3935 -0.7498 0.060 Uiso 0.25 1 calc PR . -1
C4 C 0.1437(11) -0.517(2) -0.7526(15) 0.050 Uiso 0.50 1 d PGD . -1
H4 H 0.1251 -0.5222 -0.8050 0.060 Uiso 0.50 1 calc PR . -1
C2A C 0.1664(17) -0.5849(19) -0.7088(18) 0.050 Uiso 0.25 1 d PGD A -2
H2A H 0.1633 -0.6371 -0.7312 0.060 Uiso 0.25 1 calc PR A -2
C3A C 0.1937(16) -0.5768(8) -0.6321(18) 0.050 Uiso 0.25 1 d PGD A -2
H3A H 0.2092 -0.6234 -0.6021 0.060 Uiso 0.25 1 calc PR A -2
C5 C 0.3789(5) -0.1964(7) -0.1237(6) 0.050 Uiso 1 1 d GD . .
C6 C 0.3466(4) -0.1544(9) -0.1115(9) 0.050 Uiso 1 1 d GD . .
H6 H 0.3156 -0.1758 -0.1303 0.060 Uiso 1 1 calc R . .
C7 C 0.3596(5) -0.0810(9) -0.0719(10) 0.050 Uiso 1 1 d GD . .
H7 H 0.3376 -0.0523 -0.0636 0.060 Uiso 1 1 calc R . .
C8 C 0.4050(5) -0.0496(7) -0.0445(8) 0.050 Uiso 1 1 d GD . .
H8 H 0.4139 0.0005 -0.0174 0.060 Uiso 2.00 2 calc SPR . .
C9 C 0.4373(4) -0.0916(10) -0.0567(10) 0.050 Uiso 1 1 d GD . .
H9 H 0.4683 -0.0702 -0.0379 0.060 Uiso 1 1 calc R . .
C10 C 0.4243(5) -0.1650(9) -0.0963(9) 0.050 Uiso 1 1 d GD . .
H10 H 0.4464 -0.1937 -0.1046 0.060 Uiso 1 1 calc R . .
O1W O 0.0240(10) -0.3698(18) -0.5926(17) 0.033(7) Uiso 0.50 1 d P . .
O2W O 0.5690(9) -0.5000 -0.4272(16) 0.057(7) Uiso 1 2 d S . .
O3W O 0.1266(13) 0.125(2) -0.254(2) 0.060(10) Uiso 0.50 1 d P . .
O4W O 0.1728(8) 0.2398(15) -0.1310(13) 0.082(7) Uiso 1 1 d . . .

loop_
_atom_site_aniso_label
_atom_site_aniso_U_11
_atom_site_aniso_U_22
_atom_site_aniso_U_33
_atom_site_aniso_U_23
_atom_site_aniso_U_13
_atom_site_aniso_U_12
W1 0.0309(5) 0.0301(5) 0.0394(6) -0.0015(4) 0.0155(5) 0.0021(4)
W2 0.0331(5) 0.0372(5) 0.0340(6) -0.0029(4) 0.0145(5) -0.0009(4)
W3 0.0298(5) 0.0323(5) 0.0334(6) -0.0020(4) 0.0133(5) 0.0011(4)
W4 0.0306(5) 0.0287(5) 0.0372(6) 0.0004(4) 0.0150(5) 0.0020(4)
W5 0.0396(6) 0.0276(5) 0.0395(6) 0.0026(4) 0.0189(5) -0.0021(4)
W6 0.0359(5) 0.0274(5) 0.0397(6) 0.0009(4) 0.0186(5) 0.0036(4)
W7 0.0272(7) 0.0314(7) 0.0402(9) 0.000 0.0165(7) 0.000
W8 0.0291(5) 0.0398(6) 0.0422(6) 0.0002(5) 0.0173(5) 0.0032(4)
W9 0.0368(6) 0.0281(5) 0.0432(6) 0.0001(4) 0.0239(5) -0.0019(4)
W10 0.0337(8) 0.0496(9) 0.0400(9) 0.000 0.0208(7) 0.000
Si1 0.022(4) 0.022(4) 0.020(4) 0.000 0.007(4) 0.000
Si2 0.035(5) 0.020(4) 0.018(4) 0.000 0.010(4) 0.000
Sn1 0.0323(12) 0.0306(12) 0.0481(15) 0.000 0.0233(12) 0.000
Sn2 0.0347(10) 0.0595(12) 0.0544(12) 0.0212(10) 0.0244(9) 0.0141(8)
Cs1 0.0324(11) 0.0413(12) 0.0446(14) 0.000 0.0115(11) 0.000
Cs2 0.0458(9) 0.0389(8) 0.0526(11) 0.0065(7) 0.0303(9) 0.0097(7)
Cs3 0.041(2) 0.090(3) 0.054(3) 0.000 0.023(2) 0.000
Cs4 0.0356(16) 0.0433(17) 0.0430(19) -0.0043(14) 0.0194(15) 0.0030(13)
Cs5 0.097(3) 0.0388(17) 0.048(2) 0.000 0.020(2) 0.000
Cs6 0.094(5) 0.027(3) 0.026(3) 0.000 0.012(3) 0.000
Cs7 0.043(5) 0.077(6) 0.023(4) 0.000 0.015(4) 0.000
Cs8 0.113(4) 0.097(4) 0.102(4) 0.059(4) 0.091(4) 0.080(4)
Cs9 0.134(7) 0.034(3) 0.019(3) 0.000 -0.001(4) 0.000

loop_
_atom_type_symbol
_atom_type_description
_atom_type_scat_dispersion_real
_atom_type_scat_dispersion_imag
_atom_type_scat_source
C C 0.0033 0.0016 'International Tables Vol C Tables 4.2.6.8 and 6.1.1.4'
O O 0.0106 0.0060 'International Tables Vol C Tables 4.2.6.8 and 6.1.1.4'
Si Si 0.0817 0.0704 'International Tables Vol C Tables 4.2.6.8 and 6.1.1.4'
Sn Sn -0.6537 1.4246 'International Tables Vol C Tables 4.2.6.8 and 6.1.1.4'
Cs Cs -0.3680 2.1192 'International Tables Vol C Tables 4.2.6.8 and 6.1.1.4'
W W -0.8490 6.8722 'International Tables Vol C Tables 4.2.6.8 and 6.1.1.4'
H H 0.0000 0.0000 'International Tables Vol C Tables 4.2.6.8 and 6.1.1.4'

loop_
_geom_angle_atom_site_label_1
_geom_angle_atom_site_label_2
_geom_angle_atom_site_label_3
_geom_angle
_geom_angle_site_symmetry_1
_geom_angle_site_symmetry_3
_geom_angle_publ_flag
O1T W1 O4N2 99.2(7) . . ?
O1T W1 O14 100.3(7) . . ?
O4N2 W1 O14 93.8(6) . . ?
O1T W1 O12 99.7(8) . . ?
O4N2 W1 O12 90.5(7) . . ?
O14 W1 O12 158.5(6) . . ?
O1T W1 O18 94.8(7) . . ?
O4N2 W1 O18 165.9(7) . . ?
O14 W1 O18 85.5(6) . . ?
O12 W1 O18 85.3(6) . . ?
O1T W1 O1S1 173.4(7) . . ?
O4N2 W1 O1S1 84.0(6) . . ?
O14 W1 O1S1 85.2(6) . . ?
O12 W1 O1S1 74.3(6) . . ?
O18 W1 O1S1 81.9(6) . . ?
O1T W1 Cs4 86.4(6) . . ?
O4N2 W1 Cs4 48.4(5) . . ?
O14 W1 Cs4 50.5(4) . . ?
O12 W1 Cs4 138.8(5) . . ?
O18 W1 Cs4 135.1(5) . . ?
O1S1 W1 Cs4 99.9(4) . . ?
O1T W1 Cs2 53.2(6) . . ?
O4N2 W1 Cs2 132.4(5) . . ?
O14 W1 Cs2 61.1(4) . . ?
O12 W1 Cs2 128.2(5) . . ?
O18 W1 Cs2 58.9(5) . . ?
O1S1 W1 Cs2 128.2(4) . . ?
Cs4 W1 Cs2 88.03(5) . . ?
O2T W2 O3N2 100.4(8) . . ?
O2T W2 O2A 101.9(9) . . ?
O3N2 W2 O2A 91.3(8) . . ?
O2T W2 O12 99.2(8) . . ?
O3N2 W2 O12 91.8(7) . . ?
O2A W2 O12 157.7(8) . . ?
O2T W2 O210 94.3(7) . . ?
O3N2 W2 O210 165.3(7) . . ?
O2A W2 O210 85.5(8) . . ?
O12 W2 O210 85.9(6) . . ?
O2T W2 O1S1 173.1(7) . . ?
O3N2 W2 O1S1 83.5(6) . . ?
O2A W2 O1S1 83.6(8) . . ?
O12 W2 O1S1 74.8(6) . . ?
O210 W2 O1S1 81.9(6) . . ?
O2T W2 Cs1 86.3(6) . 7_545 ?
O3N2 W2 Cs1 47.8(5) . 7_545 ?
O2A W2 Cs1 49.9(6) . 7_545 ?
O12 W2 Cs1 139.4(5) . 7_545 ?
O210 W2 Cs1 134.1(4) . 7_545 ?
O1S1 W2 Cs1 100.4(4) . 7_545 ?
O2T W2 Cs3 49.8(6) . 7_545 ?
O3N2 W2 Cs3 126.6(5) . 7_545 ?
O2A W2 Cs3 61.9(7) . 7_545 ?
O12 W2 Cs3 130.8(5) . 7_545 ?
O210 W2 Cs3 63.9(5) . 7_545 ?
O1S1 W2 Cs3 131.8(4) . 7_545 ?
Cs1 W2 Cs3 82.87(6) 7_545 7_545 ?
O2T W2 Cs11 44.0(6) . 4_545 ?
O3N2 W2 Cs11 143.8(5) . 4_545 ?
O2A W2 Cs11 101.4(7) . 4_545 ?
O12 W2 Cs11 88.9(5) . 4_545 ?
O210 W2 Cs11 50.8(5) . 4_545 ?
O1S1 W2 Cs11 131.2(4) . 4_545 ?
Cs1 W2 Cs11 119.94(14) 7_545 4_545 ?
Cs3 W2 Cs11 41.86(14) 7_545 4_545 ?
O2T W2 Cs10 38.9(6) . . ?
O3N2 W2 Cs10 61.9(5) . . ?
O2A W2 Cs10 107.0(7) . . ?
O12 W2 Cs10 93.9(5) . . ?
O210 W2 Cs10 132.7(5) . . ?
O1S1 W2 Cs10 143.5(4) . . ?
Cs1 W2 Cs10 65.70(11) 7_545 . ?
Cs3 W2 Cs10 81.82(13) 7_545 . ?
Cs11 W2 Cs10 81.87(17) 4_545 . ?
O2T W2 Cs11 55.5(6) . 6 ?
O3N2 W2 Cs11 101.6(5) . 6 ?
O2A W2 Cs11 155.4(7) . 6 ?
O12 W2 Cs11 43.9(5) . 6 ?
O210 W2 Cs11 86.8(4) . 6 ?
O1S1 W2 Cs11 118.3(4) . 6 ?
Cs1 W2 Cs11 128.29(13) 7_545 6 ?
Cs3 W2 Cs11 93.76(14) 7_545 6 ?
Cs11 W2 Cs11 56.4(2) 4_545 6 ?
Cs10 W2 Cs11 62.76(17) . 6 ?
O3T W3 O6N2 99.9(7) . . ?
O3T W3 O36 97.9(7) . . ?
O6N2 W3 O36 94.1(7) . . ?
O3T W3 O3A 100.2(9) . . ?
O6N2 W3 O3A 90.7(8) . . ?
O36 W3 O3A 160.1(8) . . ?
O3T W3 O7A 93.0(7) . 6_545 ?
O6N2 W3 O7A 167.0(7) . 6_545 ?
O36 W3 O7A 85.7(6) . 6_545 ?
O3A W3 O7A 85.3(8) . 6_545 ?
O3T W3 O1S2 171.7(7) . . ?
O6N2 W3 O1S2 85.5(6) . . ?
O36 W3 O1S2 75.3(6) . . ?
O3A W3 O1S2 86.0(8) . . ?
O7A W3 O1S2 81.9(6) 6_545 . ?
O3T W3 Cs1 47.7(6) . 3_545 ?
O6N2 W3 Cs1 117.6(5) . 3_545 ?
O36 W3 Cs1 134.3(5) . 3_545 ?
O3A W3 Cs1 57.7(7) . 3_545 ?
O7A W3 Cs1 70.3(4) 6_545 3_545 ?
O1S2 W3 Cs1 134.9(4) . 3_545 ?
O3T W3 Cs10 44.2(6) . 2_655 ?
O6N2 W3 Cs10 130.8(5) . 2_655 ?
O36 W3 Cs10 67.0(5) . 2_655 ?
O3A W3 Cs10 122.6(7) . 2_655 ?
O7A W3 Cs10 60.9(4) 6_545 2_655 ?
O1S2 W3 Cs10 127.6(4) . 2_655 ?
Cs1 W3 Cs10 67.36(12) 3_545 2_655 ?
O3T W3 Cs1 87.2(6) . 7_545 ?
O6N2 W3 Cs1 45.6(5) . 7_545 ?
O36 W3 Cs1 139.5(4) . 7_545 ?
O3A W3 Cs1 50.1(6) . 7_545 ?
O7A W3 Cs1 134.4(4) 6_545 7_545 ?
O1S2 W3 Cs1 101.1(4) . 7_545 ?
Cs1 W3 Cs1 76.71(5) 3_545 7_545 ?
Cs10 W3 Cs1 131.26(13) 2_655 7_545 ?
O3T W3 Cs8 77.0(6) . 2_655 ?
O6N2 W3 Cs8 136.1(5) . 2_655 ?
O36 W3 Cs8 44.6(5) . 2_655 ?
O3A W3 Cs8 133.1(6) . 2_655 ?
O7A W3 Cs8 48.7(4) 6_545 2_655 ?
O1S2 W3 Cs8 94.7(4) . 2_655 ?
Cs1 W3 Cs8 92.81(11) 3_545 2_655 ?
Cs10 W3 Cs8 33.08(15) 2_655 2_655 ?
Cs1 W3 Cs8 164.19(9) 7_545 2_655 ?
O4T W4 O3N1 100.2(7) . . ?
O4T W4 O14 100.6(7) . . ?
O3N1 W4 O14 92.5(6) . . ?
O4T W4 O4A 99.2(8) . . ?
O3N1 W4 O4A 91.4(8) . . ?
O14 W4 O4A 158.8(7) . . ?
O4T W4 O48 93.2(7) . . ?
O3N1 W4 O48 166.5(6) . . ?
O14 W4 O48 84.8(6) . . ?
O4A W4 O48 86.5(8) . . ?
O4T W4 O3S1 173.5(6) . . ?
O3N1 W4 O3S1 83.8(7) . . ?
O14 W4 O3S1 84.2(6) . . ?
O4A W4 O3S1 75.5(7) . . ?
O48 W4 O3S1 82.8(7) . . ?
O4T W4 Cs2 49.1(5) . . ?
O3N1 W4 Cs2 131.7(5) . . ?
O14 W4 Cs2 65.0(4) . . ?
O4A W4 Cs2 125.3(6) . . ?
O48 W4 Cs2 58.6(4) . . ?
O3S1 W4 Cs2 131.0(5) . . ?
O4T W4 Cs4 87.7(5) . . ?
O3N1 W4 Cs4 47.0(5) . . ?
O14 W4 Cs4 50.5(4) . . ?
O4A W4 Cs4 138.3(6) . . ?
O48 W4 Cs4 134.4(5) . . ?
O3S1 W4 Cs4 98.8(4) . . ?
Cs2 W4 Cs4 90.02(5) . . ?
O4T W4 Cs5 65.3(5) . . ?
O3N1 W4 Cs5 79.7(5) . . ?
O14 W4 Cs5 162.0(4) . . ?
O4A W4 Cs5 38.8(6) . . ?
O48 W4 Cs5 106.4(5) . . ?
O3S1 W4 Cs5 110.8(4) . . ?
Cs2 W4 Cs5 108.39(5) . . ?
Cs4 W4 Cs5 115.11(7) . . ?
O5T W5 O56 102.5(7) . . ?
O5T W5 O2N1 98.7(7) . . ?
O56 W5 O2N1 90.1(7) . . ?
O5T W5 O5A 96.0(8) . . ?
O56 W5 O5A 161.3(7) . . ?
O2N1 W5 O5A 88.7(8) . . ?
O5T W5 O59 95.2(7) . . ?
O56 W5 O59 86.7(6) . . ?
O2N1 W5 O59 166.1(7) . . ?
O5A W5 O59 90.0(8) . . ?
O5T W5 O2S2 170.2(7) . . ?
O56 W5 O2S2 87.0(6) . . ?
O2N1 W5 O2S2 83.5(7) . . ?
O5A W5 O2S2 74.4(7) . . ?
O59 W5 O2S2 82.9(7) . . ?
O5T W5 Cs4 45.6(5) . 7_544 ?
O56 W5 Cs4 86.3(5) . 7_544 ?
O2N1 W5 Cs4 56.1(5) . 7_544 ?
O5A W5 Cs4 108.3(6) . 7_544 ?
O59 W5 Cs4 136.9(4) . 7_544 ?
O2S2 W5 Cs4 138.9(5) . 7_544 ?
O5T W5 Cs2 45.0(5) . 7_544 ?
O56 W5 Cs2 101.4(5) . 7_544 ?
O2N1 W5 Cs2 143.4(5) . 7_544 ?
O5A W5 Cs2 90.5(6) . 7_544 ?
O59 W5 Cs2 50.4(4) . 7_544 ?
O2S2 W5 Cs2 131.3(5) . 7_544 ?
Cs4 W5 Cs2 89.74(5) 7_544 7_544 ?
O5T W5 Cs4 86.7(5) . . ?
O56 W5 Cs4 51.5(4) . . ?
O2N1 W5 Cs4 44.2(5) . . ?
O5A W5 Cs4 132.4(6) . . ?
O59 W5 Cs4 137.2(4) . . ?
O2S2 W5 Cs4 101.3(5) . . ?
Cs4 W5 Cs4 45.61(8) 7_544 . ?
Cs2 W5 Cs4 121.53(5) 7_544 . ?
O5T W5 Cs6 60.7(5) . 7_544 ?
O56 W5 Cs6 160.9(5) . 7_544 ?
O2N1 W5 Cs6 101.0(5) . 7_544 ?
O5A W5 Cs6 36.2(6) . 7_544 ?
O59 W5 Cs6 85.9(5) . 7_544 ?
O2S2 W5 Cs6 109.5(4) . 7_544 ?
Cs4 W5 Cs6 87.10(9) 7_544 7_544 ?
Cs2 W5 Cs6 60.66(9) 7_544 7_544 ?
Cs4 W5 Cs6 130.03(11) . 7_544 ?
O5T W5 Cs7 60.9(5) . 7_544 ?
O56 W5 Cs7 160.7(5) . 7_544 ?
O2N1 W5 Cs7 83.3(5) . 7_544 ?
O5A W5 Cs7 37.1(6) . 7_544 ?
O59 W5 Cs7 103.8(5) . 7_544 ?
O2S2 W5 Cs7 110.2(4) . 7_544 ?
Cs4 W5 Cs7 74.91(9) 7_544 7_544 ?
Cs2 W5 Cs7 74.46(9) 7_544 7_544 ?
Cs4 W5 Cs7 114.01(11) . 7_544 ?
Cs6 W5 Cs7 17.92(14) 7_544 7_544 ?
O6T W6 O5N2 99.8(7) . . ?
O6T W6 O56 102.6(7) . . ?
O5N2 W6 O56 93.2(7) . . ?
O6T W6 O36 97.9(7) . . ?
O5N2 W6 O36 91.5(7) . . ?
O56 W6 O36 157.8(6) . . ?
O6T W6 O69 94.8(7) . . ?
O5N2 W6 O69 165.4(6) . . ?
O56 W6 O69 84.8(6) . . ?
O36 W6 O69 85.3(6) . . ?
O6T W6 O1S2 170.9(7) . . ?
O5N2 W6 O1S2 84.6(6) . . ?
O56 W6 O1S2 85.0(6) . . ?
O36 W6 O1S2 73.9(6) . . ?
O69 W6 O1S2 80.8(5) . . ?
O6T W6 Cs4 88.9(6) . . ?
O5N2 W6 Cs4 47.7(5) . . ?
O56 W6 Cs4 50.3(4) . . ?
O36 W6 Cs4 139.2(4) . . ?
O69 W6 Cs4 134.4(4) . . ?
O1S2 W6 Cs4 99.9(4) . . ?
O6T W6 Cs8 75.4(6) . 2_655 ?
O5N2 W6 Cs8 135.2(5) . 2_655 ?
O56 W6 Cs8 131.6(4) . 2_655 ?
O36 W6 Cs8 46.9(4) . 2_655 ?
O69 W6 Cs8 48.2(4) . 2_655 ?
O1S2 W6 Cs8 95.9(4) . 2_655 ?
Cs4 W6 Cs8 164.22(11) . 2_655 ?
O7T W7 O7A 102.4(7) . . ?
O7T W7 O7A 102.4(7) . 6_545 ?
O7A W7 O7A 90.7(9) . 6_545 ?
O7T W7 O7B 97.1(7) . 6_545 ?
O7A W7 O7B 160.1(7) . 6_545 ?
O7A W7 O7B 88.9(6) 6_545 6_545 ?
O7T W7 O7B 97.1(7) . . ?
O7A W7 O7B 88.9(6) . . ?
O7A W7 O7B 160.1(7) 6_545 . ?
O7B W7 O7B 84.7(9) 6_545 . ?
O7T W7 O3S2 166.3(9) . . ?
O7A W7 O3S2 87.1(6) . . ?
O7A W7 O3S2 87.1(6) 6_545 . ?
O7B W7 O3S2 73.0(5) 6_545 . ?
O7B W7 O3S2 73.0(5) . . ?
O7T W7 Cs8 82.01(10) . 2_655 ?
O7A W7 Cs8 139.1(5) . 2_655 ?
O7A W7 Cs8 49.2(5) 6_545 2_655 ?
O7B W7 Cs8 47.7(4) 6_545 2_655 ?
O7B W7 Cs8 131.3(4) . 2_655 ?
O3S2 W7 Cs8 97.32(10) . 2_655 ?
O7T W7 Cs8 82.01(10) . 5_645 ?
O7A W7 Cs8 49.2(5) . 5_645 ?
O7A W7 Cs8 139.1(5) 6_545 5_645 ?
O7B W7 Cs8 131.3(4) 6_545 5_645 ?
O7B W7 Cs8 47.7(4) . 5_645 ?
O3S2 W7 Cs8 97.32(10) . 5_645 ?
Cs8 W7 Cs8 163.59(18) 2_655 5_645 ?
O7T W7 Cs1 64.2(8) . 3_545 ?
O7A W7 Cs1 59.5(5) . 3_545 ?
O7A W7 Cs1 59.5(5) 6_545 3_545 ?
O7B W7 Cs1 135.2(4) 6_545 3_545 ?
O7B W7 Cs1 135.2(4) . 3_545 ?
O3S2 W7 Cs1 129.6(5) . 3_545 ?
Cs8 W7 Cs1 88.18(8) 2_655 3_545 ?
Cs8 W7 Cs1 88.18(8) 5_645 3_545 ?
O8T W8 O18 99.7(7) . . ?
O8T W8 O48 100.3(7) . . ?
O18 W8 O48 87.1(7) . . ?
O8T W8 O810 100.1(7) . . ?
O18 W8 O810 89.6(7) . . ?
O48 W8 O810 159.6(7) . . ?
O8T W8 O8A 101.1(8) . . ?
O18 W8 O8A 159.1(7) . . ?
O48 W8 O8A 90.6(8) . . ?
O810 W8 O8A 85.4(9) . . ?
O8T W8 O2S1 171.3(7) . . ?
O18 W8 O2S1 85.5(6) . . ?
O48 W8 O2S1 86.8(7) . . ?
O810 W8 O2S1 72.9(7) . . ?
O8A W8 O2S1 73.6(7) . . ?
O8T W8 Cs2 51.5(5) . . ?
O18 W8 Cs2 65.9(5) . . ?
O48 W8 Cs2 61.7(5) . . ?
O810 W8 Cs2 134.1(5) . . ?
O8A W8 Cs2 130.2(7) . . ?
O2S1 W8 Cs2 137.2(5) . . ?
O8T W8 Cs8 42.5(5) . 7_545 ?
O18 W8 Cs8 89.8(5) . 7_545 ?
O48 W8 Cs8 141.4(5) . 7_545 ?
O810 W8 Cs8 58.6(5) . 7_545 ?
O8A W8 Cs8 104.6(6) . 7_545 ?
O2S1 W8 Cs8 131.3(5) . 7_545 ?
Cs2 W8 Cs8 82.05(7) . 7_545 ?
O8T W8 Cs9 75.3(5) . . ?
O18 W8 Cs9 143.8(5) . . ?
O48 W8 Cs9 59.5(5) . . ?
O810 W8 Cs9 126.6(5) . . ?
O8A W8 Cs9 45.8(7) . . ?
O2S1 W8 Cs9 104.5(4) . . ?
Cs2 W8 Cs9 84.71(3) . . ?
Cs8 W8 Cs9 107.30(10) 7_545 . ?
O9T W9 O69 102.4(7) . . ?
O9T W9 O59 100.7(7) . . ?
O69 W9 O59 88.1(6) . . ?
O9T W9 O9A 98.9(7) . . ?
O69 W9 O9A 158.7(7) . . ?
O59 W9 O9A 87.7(7) . . ?
O9T W9 O7B 99.5(7) . 6_545 ?
O69 W9 O7B 90.1(6) . 6_545 ?
O59 W9 O7B 159.7(6) . 6_545 ?
O9A W9 O7B 86.7(8) . 6_545 ?
O9T W9 O3S2 168.2(6) . . ?
O69 W9 O3S2 86.8(6) . . ?
O59 W9 O3S2 86.8(6) . . ?
O9A W9 O3S2 72.2(6) . . ?
O7B W9 O3S2 72.9(6) 6_545 . ?
O9T W9 Cs2 50.1(5) . 7_544 ?
O69 W9 Cs2 103.2(5) . 7_544 ?
O59 W9 Cs2 51.0(4) . 7_544 ?
O9A W9 Cs2 90.3(6) . 7_544 ?
O7B W9 Cs2 148.5(4) 6_545 7_544 ?
O3S2 W9 Cs2 135.4(5) . 7_544 ?
O9T W9 Cs8 81.1(5) . 2_655 ?
O69 W9 Cs8 49.8(5) . 2_655 ?
O59 W9 Cs8 136.3(4) . 2_655 ?
O9A W9 Cs8 135.5(6) . 2_655 ?
O7B W9 Cs8 50.2(4) 6_545 2_655 ?
O3S2 W9 Cs8 99.8(4) . 2_655 ?
Cs2 W9 Cs8 119.97(10) 7_544 2_655 ?
O10T W10 O210 102.6(7) . . ?
O10T W10 O210 102.6(7) . 6_545 ?
O210 W10 O210 87.9(9) . 6_545 ?
O10T W10 O810 100.0(8) . . ?
O210 W10 O810 89.0(6) . . ?
O210 W10 O810 157.3(7) 6_545 . ?
O10T W10 O810 100.0(8) . 6_545 ?
O210 W10 O810 157.3(7) . 6_545 ?
O210 W10 O810 89.0(6) 6_545 6_545 ?
O810 W10 O810 85.3(9) . 6_545 ?
O10T W10 O2S1 169.3(9) . . ?
O210 W10 O2S1 85.0(6) . . ?
O210 W10 O2S1 85.0(6) 6_545 . ?
O810 W10 O2S1 72.3(6) . . ?
O810 W10 O2S1 72.3(6) 6_545 . ?
O10T W10 Cs11 49.6(5) . 4_545 ?
O210 W10 Cs11 53.4(5) . 4_545 ?
O210 W10 Cs11 104.1(5) 6_545 4_545 ?
O810 W10 Cs11 92.0(5) . 4_545 ?
O810 W10 Cs11 148.6(5) 6_545 4_545 ?
O2S1 W10 Cs11 136.3(3) . 4_545 ?
O10T W10 Cs11 49.6(5) . 7_545 ?
O210 W10 Cs11 104.1(5) . 7_545 ?
O210 W10 Cs11 53.4(5) 6_545 7_545 ?
O810 W10 Cs11 148.6(5) . 7_545 ?
O810 W10 Cs11 92.0(5) 6_545 7_545 ?
O2S1 W10 Cs11 136.3(3) . 7_545 ?
Cs11 W10 Cs11 74.4(3) 4_545 7_545 ?
O10T W10 Cs3 57.1(8) . 7_545 ?
O210 W10 Cs3 62.8(5) . 7_545 ?
O210 W10 Cs3 62.8(5) 6_545 7_545 ?
O810 W10 Cs3 134.0(5) . 7_545 ?
O810 W10 Cs3 134.0(5) 6_545 7_545 ?
O2S1 W10 Cs3 133.5(5) . 7_545 ?
Cs11 W10 Cs3 42.21(14) 4_545 7_545 ?
Cs11 W10 Cs3 42.21(14) 7_545 7_545 ?
O1S1 Si1 O1S1 109.0(12) . 6_545 ?
O1S1 Si1 O3S1 110.8(7) . . ?
O1S1 Si1 O3S1 110.8(7) 6_545 . ?
O1S1 Si1 O2S1 108.2(7) . . ?
O1S1 Si1 O2S1 108.2(7) 6_545 . ?
O3S1 Si1 O2S1 109.6(11) . . ?
O1S2 Si2 O1S2 112.4(12) . 6_545 ?
O1S2 Si2 O2S2 111.8(7) . . ?
O1S2 Si2 O2S2 111.8(7) 6_545 . ?
O1S2 Si2 O3S2 107.0(7) . . ?
O1S2 Si2 O3S2 107.0(7) 6_545 . ?
O2S2 Si2 O3S2 106.4(11) . . ?
O4N1 Sn1 O2N1 86.0(7) . 6_545 ?
O4N1 Sn1 O2N1 86.0(7) . . ?
O2N1 Sn1 O2N1 90.5(9) 6_545 . ?
O4N1 Sn1 O3N1 82.7(7) . 6_545 ?
O2N1 Sn1 O3N1 89.7(6) 6_545 6_545 ?
O2N1 Sn1 O3N1 168.6(7) . 6_545 ?
O4N1 Sn1 O3N1 82.7(7) . . ?
O2N1 Sn1 O3N1 168.6(7) 6_545 . ?
O2N1 Sn1 O3N1 89.7(6) . . ?
O3N1 Sn1 O3N1 87.8(8) 6_545 . ?
O4N1 Sn1 C1 176.6(9) . . ?
O2N1 Sn1 C1 96.4(6) 6_545 . ?
O2N1 Sn1 C1 96.4(6) . . ?
O3N1 Sn1 C1 94.9(5) 6_545 . ?
O3N1 Sn1 C1 94.9(5) . . ?
O4N1 Sn1 Cs4 72.93(6) . 6_545 ?
O2N1 Sn1 Cs4 44.3(5) 6_545 6_545 ?
O2N1 Sn1 Cs4 130.0(5) . 6_545 ?
O3N1 Sn1 Cs4 46.8(4) 6_545 6_545 ?
O3N1 Sn1 Cs4 129.9(4) . 6_545 ?
C1 Sn1 Cs4 107.12(6) . 6_545 ?
O4N1 Sn1 Cs4 72.93(6) . . ?
O2N1 Sn1 Cs4 130.0(5) 6_545 . ?
O2N1 Sn1 Cs4 44.4(4) . . ?
O3N1 Sn1 Cs4 129.9(4) 6_545 . ?
O3N1 Sn1 Cs4 46.8(4) . . ?
C1 Sn1 Cs4 107.12(6) . . ?
Cs4 Sn1 Cs4 145.75(11) 6_545 . ?
O5N2 Sn2 O6N2 90.5(6) . . ?
O5N2 Sn2 O3N2 175.1(6) . . ?
O6N2 Sn2 O3N2 89.3(6) . . ?
O5N2 Sn2 O2N2 84.7(8) . . ?
O6N2 Sn2 O2N2 82.4(8) . . ?
O3N2 Sn2 O2N2 90.4(8) . . ?
O5N2 Sn2 O4N2 91.1(6) . . ?
O6N2 Sn2 O4N2 174.2(6) . . ?
O3N2 Sn2 O4N2 88.6(6) . . ?
O2N2 Sn2 O4N2 92.2(8) . . ?
O5N2 Sn2 C5 93.0(5) . . ?
O6N2 Sn2 C5 92.3(6) . . ?
O3N2 Sn2 C5 91.9(5) . . ?
O2N2 Sn2 C5 174.2(8) . . ?
O4N2 Sn2 C5 93.3(6) . . ?
O5N2 Sn2 Cs1 132.5(4) . 7_545 ?
O6N2 Sn2 Cs1 45.8(4) . 7_545 ?
O3N2 Sn2 Cs1 45.8(4) . 7_545 ?
O2N2 Sn2 Cs1 73.4(7) . 7_545 ?
O4N2 Sn2 Cs1 130.4(4) . 7_545 ?
C5 Sn2 Cs1 104.5(3) . 7_545 ?
O5N2 Sn2 Cs4 48.0(4) . . ?
O6N2 Sn2 Cs4 132.9(4) . . ?
O3N2 Sn2 Cs4 130.0(4) . . ?
O2N2 Sn2 Cs4 73.9(7) . . ?
O4N2 Sn2 Cs4 46.5(4) . . ?
C5 Sn2 Cs4 108.6(3) . . ?
Cs1 Sn2 Cs4 146.89(7) 7_545 . ?
W1 O1T Cs6 169.4(9) . . ?
W1 O1T Cs7 146.1(8) . . ?
Cs6 O1T Cs7 24.4(2) . . ?
W1 O1T Cs2 103.1(7) . . ?
Cs6 O1T Cs2 80.5(4) . . ?
Cs7 O1T Cs2 99.7(5) . . ?
W2 O2A W2 153.4(13) 6_545 . ?
W2 O2A Cs1 102.8(6) 6_545 7_545 ?
W2 O2A Cs1 102.8(6) . 7_545 ?
W2 O2A Cs3 90.2(7) 6_545 7_545 ?
W2 O2A Cs3 90.2(7) . 7_545 ?
Cs1 O2A Cs3 105.0(6) 7_545 7_545 ?
W2 O2T Cs10 120.1(8) . . ?
W2 O2T Cs11 113.8(8) . 4_545 ?
Cs10 O2T Cs11 123.8(6) . 4_545 ?
W2 O2T Cs3 106.4(7) . 7_545 ?
Cs10 O2T Cs3 118.7(6) . 7_545 ?
Cs11 O2T Cs3 54.7(3) 4_545 7_545 ?
W2 O2T Cs11 101.0(7) . 6 ?
Cs10 O2T Cs11 82.9(5) . 6 ?
Cs11 O2T Cs11 72.2(4) 4_545 6 ?
Cs3 O2T Cs11 126.3(5) 7_545 6 ?
W3 O3A W3 151.7(13) 6_545 . ?
W3 O3A Cs1 103.0(6) 6_545 7_545 ?
W3 O3A Cs1 103.0(6) . 7_545 ?
W3 O3A Cs1 93.5(7) 6_545 3_545 ?
W3 O3A Cs1 93.5(7) . 3_545 ?
Cs1 O3A Cs1 99.0(6) 7_545 3_545 ?
W3 O3T Cs10 112.7(8) . 2_655 ?
W3 O3T Cs1 108.3(7) . 3_545 ?
Cs10 O3T Cs1 92.6(5) 2_655 3_545 ?
W4 O4T Cs2 106.3(7) . . ?
W4 O4A W4 116.6(11) . 6_545 ?
W4 O4A Cs5 117.4(6) . . ?
W4 O4A Cs5 117.4(6) 6_545 . ?
W5 O5T Cs4 110.7(6) . 7_544 ?
W5 O5T Cs2 111.7(7) . 7_544 ?
Cs4 O5T Cs2 135.4(5) 7_544 7_544 ?
W5 O5T Cs6 95.3(6) . 7_544 ?
Cs4 O5T Cs6 113.8(5) 7_544 7_544 ?
Cs2 O5T Cs6 75.5(3) 7_544 7_544 ?
W5 O5T Cs7 95.5(6) . 7_544 ?
Cs4 O5T Cs7 94.9(4) 7_544 7_544 ?
Cs2 O5T Cs7 94.5(4) 7_544 7_544 ?
Cs6 O5T Cs7 20.47(18) 7_544 7_544 ?
W5 O5A W5 117.0(12) 6_545 . ?
W5 O5A Cs6 120.9(6) 6_545 7_544 ?
W5 O5A Cs6 120.9(6) . 7_544 ?
W5 O5A Cs7 120.2(6) 6_545 7_544 ?
W5 O5A Cs7 120.2(6) . 7_544 ?
Cs6 O5A Cs7 25.9(3) 7_544 7_544 ?
W6 O6T Cs5 177.4(8) . 7_544 ?
W7 O7T Cs3 166.8(13) . 3_545 ?
W7 O7A W3 148.6(8) . 6_545 ?
W7 O7A Cs8 106.2(6) . 5_645 ?
W3 O7A Cs8 103.8(5) 6_545 5_645 ?
W7 O7A Cs10 120.2(6) . 5_645 ?
W3 O7A Cs10 88.9(5) 6_545 5_645 ?
Cs8 O7A Cs10 40.6(2) 5_645 5_645 ?
W9 O7B W7 117.9(7) 6_545 . ?
W9 O7B Cs8 101.9(6) 6_545 5_645 ?
W7 O7B Cs8 105.4(6) . 5_645 ?
W8 O8T Cs8 115.0(7) . 7_545 ?
W8 O8T Cs2 102.5(6) . . ?
Cs8 O8T Cs2 116.4(5) 7_545 . ?
W8 O8A W8 119.3(12) . 6_545 ?
W8 O8A Cs9 109.5(7) . . ?
W8 O8A Cs9 109.5(7) 6_545 . ?
W9 O9A W9 119.8(11) 6_545 . ?
W9 O9T Cs2 134.8(7) . 8_545 ?
W9 O9T Cs2 105.3(6) . 7_544 ?
Cs2 O9T Cs2 111.0(5) 8_545 7_544 ?
W10 O10T Cs11 106.3(7) . 4_545 ?
W10 O10T Cs11 106.3(7) . 7_545 ?
Cs11 O10T Cs11 99.3(8) 4_545 7_545 ?
W10 O10T Cs3 98.6(9) . 7_545 ?
Cs11 O10T Cs3 51.8(4) 4_545 7_545 ?
Cs11 O10T Cs3 51.8(4) 7_545 7_545 ?
Si1 O1S1 W2 127.8(9) . . ?
Si1 O1S1 W1 125.9(8) . . ?
W2 O1S1 W1 91.5(5) . . ?
Si2 O1S2 W3 127.8(9) . . ?
Si2 O1S2 W6 127.7(9) . . ?
W3 O1S2 W6 92.5(6) . . ?
W2 O12 W1 118.5(8) . . ?
W2 O12 Cs11 111.1(7) . 6 ?
W1 O12 Cs11 130.4(7) . 6 ?
W1 O14 W4 153.6(8) . . ?
W1 O14 Cs4 102.5(5) . . ?
W4 O14 Cs4 102.3(6) . . ?
W1 O14 Cs2 91.9(5) . . ?
W4 O14 Cs2 86.8(5) . . ?
Cs4 O14 Cs2 112.8(4) . . ?
W8 O18 W1 149.9(9) . . ?
W8 O18 Cs2 85.3(5) . . ?
W1 O18 Cs2 92.8(5) . . ?
W5 O2N1 Sn1 140.3(9) . . ?
W5 O2N1 Cs4 110.0(7) . . ?
Sn1 O2N1 Cs4 107.7(6) . . ?
W5 O2N1 Cs4 96.0(6) . 7_544 ?
Sn1 O2N1 Cs4 114.2(6) . 7_544 ?
Cs4 O2N1 Cs4 58.7(3) . 7_544 ?
Si1 O2S1 W8 122.1(7) . 6_545 ?
Si1 O2S1 W8 122.1(7) . . ?
W8 O2S1 W8 93.4(7) 6_545 . ?
Si1 O2S1 W10 123.4(11) . . ?
W8 O2S1 W10 94.0(6) 6_545 . ?
W8 O2S1 W10 94.0(6) . . ?
Si2 O2S2 W5 127.1(6) . . ?
Si2 O2S2 W5 127.1(6) . 6_545 ?
W5 O2S2 W5 94.1(8) . 6_545 ?
W4 O3N1 Sn1 141.9(8) . . ?
W4 O3N1 Cs4 107.5(6) . . ?
Sn1 O3N1 Cs4 104.0(5) . . ?
Si1 O3S1 W4 126.3(6) . . ?
Si1 O3S1 W4 126.3(6) . 6_545 ?
W4 O3S1 W4 91.6(8) . 6_545 ?
W2 O3N2 Sn2 142.2(9) . . ?
W2 O3N2 Cs1 106.9(7) . 7_545 ?
Sn2 O3N2 Cs1 106.3(6) . 7_545 ?
W2 O3N2 Cs10 92.2(6) . . ?
Sn2 O3N2 Cs10 110.2(6) . . ?
Cs1 O3N2 Cs10 81.3(4) 7_545 . ?
Si2 O3S2 W7 120.5(10) . . ?
Si2 O3S2 W9 121.1(6) . 6_545 ?
W7 O3S2 W9 96.0(6) . 6_545 ?
Si2 O3S2 W9 121.1(6) . . ?
W7 O3S2 W9 96.0(6) . . ?
W9 O3S2 W9 95.9(7) 6_545 . ?
W3 O36 W6 117.0(8) . . ?
W3 O36 Cs8 110.5(6) . 2_655 ?
W6 O36 Cs8 107.2(6) . 2_655 ?
W3 O36 Cs10 84.7(5) . 2_655 ?
W6 O36 Cs10 146.3(7) . 2_655 ?
Cs8 O36 Cs10 39.2(2) 2_655 2_655 ?
W1 O4N2 Sn2 142.1(9) . . ?
W1 O4N2 Cs4 106.1(6) . . ?
Sn2 O4N2 Cs4 105.5(6) . . ?
W8 O48 W4 150.4(9) . . ?
W8 O48 Cs2 89.4(5) . . ?
W4 O48 Cs2 92.0(5) . . ?
W8 O48 Cs9 94.9(5) . . ?
W4 O48 Cs9 113.7(6) . . ?
Cs2 O48 Cs9 101.3(4) . . ?
W6 O5N2 Sn2 141.6(9) . . ?
W6 O5N2 Cs4 107.4(7) . . ?
Sn2 O5N2 Cs4 103.8(6) . . ?
W5 O56 W6 153.1(9) . . ?
W5 O56 Cs4 101.8(6) . . ?
W6 O56 Cs4 103.1(6) . . ?
W9 O59 W5 148.0(8) . . ?
W9 O59 Cs2 101.4(5) . 7_544 ?
W5 O59 Cs2 102.1(6) . 7_544 ?
W3 O6N2 Sn2 138.8(9) . . ?
W3 O6N2 Cs1 109.6(6) . 7_545 ?
Sn2 O6N2 Cs1 106.3(6) . 7_545 ?
W9 O69 W6 150.5(8) . . ?
W9 O69 Cs8 104.3(6) . 2_655 ?
W6 O69 Cs8 104.5(6) . 2_655 ?
W10 O210 W2 150.4(8) . . ?
W10 O210 Cs11 99.1(6) . 4_545 ?
W2 O210 Cs11 101.5(6) . 4_545 ?
W10 O210 Cs3 90.1(5) . 7_545 ?
W2 O210 Cs3 87.3(5) . 7_545 ?
Cs11 O210 Cs3 49.7(3) 4_545 7_545 ?
W8 O810 W10 120.8(8) . . ?
W8 O810 Cs8 94.0(6) . 7_545 ?
W10 O810 Cs8 144.7(7) . 7_545 ?
O3T Cs1 O3T 101.7(6) 8_445 3_455 ?
O3T Cs1 O3N2 173.4(4) 8_445 4 ?
O3T Cs1 O3N2 84.5(4) 3_455 4 ?
O3T Cs1 O3N2 84.5(4) 8_445 7_545 ?
O3T Cs1 O3N2 173.4(4) 3_455 7_545 ?
O3N2 Cs1 O3N2 89.2(6) 4 7_545 ?
O3T Cs1 O6N2 130.3(4) 8_445 4 ?
O3T Cs1 O6N2 64.0(4) 3_455 4 ?
O3N2 Cs1 O6N2 54.5(4) 4 4 ?
O3N2 Cs1 O6N2 113.7(4) 7_545 4 ?
O3T Cs1 O6N2 64.0(4) 8_445 7_545 ?
O3T Cs1 O6N2 130.3(4) 3_455 7_545 ?
O3N2 Cs1 O6N2 113.7(4) 4 7_545 ?
O3N2 Cs1 O6N2 54.5(4) 7_545 7_545 ?
O6N2 Cs1 O6N2 88.8(6) 4 7_545 ?
O3T Cs1 O2A 123.8(3) 8_445 7_545 ?
O3T Cs1 O2A 123.8(3) 3_455 7_545 ?
O3N2 Cs1 O2A 49.8(3) 4 7_545 ?
O3N2 Cs1 O2A 49.8(3) 7_545 7_545 ?
O6N2 Cs1 O2A 100.5(4) 4 7_545 ?
O6N2 Cs1 O2A 100.5(4) 7_545 7_545 ?
O3T Cs1 O3A 83.0(4) 8_445 7_545 ?
O3T Cs1 O3A 83.0(4) 3_455 7_545 ?
O3N2 Cs1 O3A 100.3(4) 4 7_545 ?
O3N2 Cs1 O3A 100.3(4) 7_545 7_545 ?
O6N2 Cs1 O3A 49.5(3) 4 7_545 ?
O6N2 Cs1 O3A 49.5(3) 7_545 7_545 ?
O2A Cs1 O3A 129.4(6) 7_545 7_545 ?
O3T Cs1 O3A 50.9(3) 8_445 3_455 ?
O3T Cs1 O3A 50.9(3) 3_455 3_455 ?
O3N2 Cs1 O3A 135.1(3) 4 3_455 ?
O3N2 Cs1 O3A 135.1(3) 7_545 3_455 ?
O6N2 Cs1 O3A 101.1(4) 4 3_455 ?
O6N2 Cs1 O3A 101.1(4) 7_545 3_455 ?
O2A Cs1 O3A 149.6(6) 7_545 3_455 ?
O3A Cs1 O3A 81.0(6) 7_545 3_455 ?
O3T Cs1 W3 24.1(3) 8_445 8_445 ?
O3T Cs1 W3 79.2(3) 3_455 8_445 ?
O3N2 Cs1 W3 160.4(3) 4 8_445 ?
O3N2 Cs1 W3 106.5(3) 7_545 8_445 ?
O6N2 Cs1 W3 125.1(3) 4 8_445 ?
O6N2 Cs1 W3 85.4(3) 7_545 8_445 ?
O2A Cs1 W3 134.2(3) 7_545 8_445 ?
O3A Cs1 W3 88.6(4) 7_545 8_445 ?
O3A Cs1 W3 28.82(9) 3_455 8_445 ?
O3T Cs1 W3 79.2(3) 8_445 3_455 ?
O3T Cs1 W3 24.1(3) 3_455 3_455 ?
O3N2 Cs1 W3 106.5(3) 4 3_455 ?
O3N2 Cs1 W3 160.4(3) 7_545 3_455 ?
O6N2 Cs1 W3 85.4(3) 4 3_455 ?
O6N2 Cs1 W3 125.1(3) 7_545 3_455 ?
O2A Cs1 W3 134.2(3) 7_545 3_455 ?
O3A Cs1 W3 88.6(4) 7_545 3_455 ?
O3A Cs1 W3 28.82(9) 3_455 3_455 ?
W3 Cs1 W3 55.84(4) 8_445 3_455 ?
O3T Cs1 W2 149.2(3) 8_445 4 ?
O3T Cs1 W2 98.5(3) 3_455 4 ?
O3N2 Cs1 W2 25.3(3) 4 4 ?
O3N2 Cs1 W2 74.9(3) 7_545 4 ?
O6N2 Cs1 W2 79.7(3) 4 4 ?
O6N2 Cs1 W2 117.5(3) 7_545 4 ?
O2A Cs1 W2 27.33(3) 7_545 4 ?
O3A Cs1 W2 122.8(3) 7_545 4 ?
O3A Cs1 W2 141.4(3) 3_455 4 ?
W3 Cs1 W2 148.25(7) 8_445 4 ?
W3 Cs1 W2 114.92(4) 3_455 4 ?
O5T Cs2 O8T 136.7(4) 7_544 . ?
O5T Cs2 O9T 159.0(4) 7_544 8_445 ?
O8T Cs2 O9T 64.3(4) . 8_445 ?
O5T Cs2 O4T 57.9(4) 7_544 . ?
O8T Cs2 O4T 96.1(4) . . ?
O9T Cs2 O4T 128.9(4) 8_445 . ?
O5T Cs2 O3W 108.6(7) 7_544 6 ?
O8T Cs2 O3W 70.5(8) . 6 ?
O9T Cs2 O3W 76.9(7) 8_445 6 ?
O4T Cs2 O3W 143.5(7) . 6 ?
O5T Cs2 O59 50.7(4) 7_544 7_544 ?
O8T Cs2 O59 162.2(4) . 7_544 ?
O9T Cs2 O59 109.2(4) 8_445 7_544 ?
O4T Cs2 O59 74.8(4) . 7_544 ?
O3W Cs2 O59 125.7(7) 6 7_544 ?
O5T Cs2 O9T 98.0(4) 7_544 7_544 ?
O8T Cs2 O9T 111.8(4) . 7_544 ?
O9T Cs2 O9T 67.0(5) 8_445 7_544 ?
O4T Cs2 O9T 80.1(4) . 7_544 ?
O3W Cs2 O9T 136.4(7) 6 7_544 ?
O59 Cs2 O9T 52.2(4) 7_544 7_544 ?
O5T Cs2 O2W 91.5(5) 7_544 3_455 ?
O8T Cs2 O2W 125.3(5) . 3_455 ?
O9T Cs2 O2W 70.9(5) 8_445 3_455 ?
O4T Cs2 O2W 137.2(6) . 3_455 ?
O3W Cs2 O2W 70.2(8) 6 3_455 ?
O59 Cs2 O2W 62.4(5) 7_544 3_455 ?
O9T Cs2 O2W 75.3(5) 7_544 3_455 ?
O5T Cs2 O1T 59.3(4) 7_544 . ?
O8T Cs2 O1T 91.2(4) . . ?
O9T Cs2 O1T 132.4(4) 8_445 . ?
O4T Cs2 O1T 91.8(4) . . ?
O3W Cs2 O1T 56.0(7) 6 . ?
O59 Cs2 O1T 104.2(4) 7_544 . ?
O9T Cs2 O1T 156.2(4) 7_544 . ?
O2W Cs2 O1T 96.9(5) 3_455 . ?
O5T Cs2 O48 91.4(4) 7_544 . ?
O8T Cs2 O48 50.1(4) . . ?
O9T Cs2 O48 107.2(4) 8_445 . ?
O4T Cs2 O48 48.2(4) . . ?
O3W Cs2 O48 104.1(7) 6 . ?
O59 Cs2 O48 123.0(4) 7_544 . ?
O9T Cs2 O48 109.2(4) 7_544 . ?
O2W Cs2 O48 174.3(5) 3_455 . ?
O1T Cs2 O48 80.4(4) . . ?
O5T Cs2 O18 91.2(4) 7_544 . ?
O8T Cs2 O18 48.4(4) . . ?
O9T Cs2 O18 109.0(4) 8_445 . ?
O4T Cs2 O18 82.3(4) . . ?
O3W Cs2 O18 63.1(7) 6 . ?
O59 Cs2 O18 141.7(3) 7_544 . ?
O9T Cs2 O18 151.6(4) 7_544 . ?
O2W Cs2 O18 131.5(5) 3_455 . ?
O1T Cs2 O18 45.8(4) . . ?
O48 Cs2 O18 43.5(4) . . ?
O5T Cs2 O14 53.4(4) 7_544 . ?
O8T Cs2 O14 83.3(4) . . ?
O9T Cs2 O14 147.5(4) 8_445 . ?
O4T Cs2 O14 48.1(4) . . ?
O3W Cs2 O14 95.8(7) 6 . ?
O59 Cs2 O14 100.8(3) 7_544 . ?
O9T Cs2 O14 127.8(4) 7_544 . ?
O2W Cs2 O14 136.8(5) 3_455 . ?
O1T Cs2 O14 46.1(4) . . ?
O48 Cs2 O14 43.2(3) . . ?
O18 Cs2 O14 42.6(3) . . ?
Cs11 Cs3 Cs11 112.1(4) . 6 ?
Cs11 Cs3 O7T 123.89(19) . 3_455 ?
Cs11 Cs3 O7T 123.89(19) 6 3_455 ?
Cs11 Cs3 O2T 60.9(3) . 4 ?
Cs11 Cs3 O2T 137.8(4) 6 4 ?
O7T Cs3 O2T 78.9(4) 3_455 4 ?
Cs11 Cs3 O2T 137.8(4) . 7_545 ?
Cs11 Cs3 O2T 60.9(3) 6 7_545 ?
O7T Cs3 O2T 78.9(4) 3_455 7_545 ?
O2T Cs3 O2T 95.4(6) 4 7_545 ?
Cs11 Cs3 O10T 58.8(2) . 7_545 ?
Cs11 Cs3 O10T 58.8(2) 6 7_545 ?
O7T Cs3 O10T 161.4(6) 3_455 7_545 ?
O2T Cs3 O10T 88.7(4) 4 7_545 ?
O2T Cs3 O10T 88.7(4) 7_545 7_545 ?
Cs11 Cs3 O2A 96.5(3) . 7_545 ?
Cs11 Cs3 O2A 96.5(3) 6 7_545 ?
O7T Cs3 O2A 81.5(6) 3_455 7_545 ?
O2T Cs3 O2A 48.2(3) 4 7_545 ?
O2T Cs3 O2A 48.2(3) 7_545 7_545 ?
O10T Cs3 O2A 79.9(5) 7_545 7_545 ?
Cs11 Cs3 O210 58.3(3) . 4 ?
Cs11 Cs3 O210 93.8(3) 6 4 ?
O7T Cs3 O210 117.2(5) 3_455 4 ?
O2T Cs3 O210 45.5(4) 4 4 ?
O2T Cs3 O210 80.0(4) 7_545 4 ?
O10T Cs3 O210 46.1(4) 7_545 4 ?
O2A Cs3 O210 42.4(4) 7_545 4 ?
Cs11 Cs3 O210 93.8(3) . 7_545 ?
Cs11 Cs3 O210 58.3(3) 6 7_545 ?
O7T Cs3 O210 117.2(5) 3_455 7_545 ?
O2T Cs3 O210 80.0(4) 4 7_545 ?
O2T Cs3 O210 45.5(4) 7_545 7_545 ?
O10T Cs3 O210 46.1(4) 7_545 7_545 ?
O2A Cs3 O210 42.4(4) 7_545 7_545 ?
O210 Cs3 O210 41.8(5) 4 7_545 ?
Cs11 Cs3 W2 70.3(2) . 4 ?
Cs11 Cs3 W2 114.7(2) 6 4 ?
O7T Cs3 W2 88.6(4) 3_455 4 ?
O2T Cs3 W2 23.8(3) 4 4 ?
O2T Cs3 W2 76.0(3) 7_545 4 ?
O10T Cs3 W2 74.8(4) 7_545 4 ?
O2A Cs3 W2 27.90(9) 7_545 4 ?
O210 Cs3 W2 28.8(2) 4 4 ?
O210 Cs3 W2 56.5(2) 7_545 4 ?
Cs11 Cs3 W2 114.7(2) . 7_545 ?
Cs11 Cs3 W2 70.3(2) 6 7_545 ?
O7T Cs3 W2 88.6(4) 3_455 7_545 ?
O2T Cs3 W2 76.0(3) 4 7_545 ?
O2T Cs3 W2 23.8(3) 7_545 7_545 ?
O10T Cs3 W2 74.8(4) 7_545 7_545 ?
O2A Cs3 W2 27.90(9) 7_545 7_545 ?
O210 Cs3 W2 56.5(2) 4 7_545 ?
O210 Cs3 W2 28.8(2) 7_545 7_545 ?
W2 Cs3 W2 54.18(7) 4 7_545 ?
Cs11 Cs3 W10 67.2(2) . 7_545 ?
Cs11 Cs3 W10 67.2(2) 6 7_545 ?
O7T Cs3 W10 137.1(5) 3_455 7_545 ?
O2T Cs3 W10 72.7(3) 4 7_545 ?
O2T Cs3 W10 72.7(3) 7_545 7_545 ?
O10T Cs3 W10 24.3(4) 7_545 7_545 ?
O2A Cs3 W10 55.6(4) 7_545 7_545 ?
O210 Cs3 W10 27.2(2) 4 7_545 ?
O210 Cs3 W10 27.2(2) 7_545 7_545 ?
W2 Cs3 W10 53.98(6) 4 7_545 ?
W2 Cs3 W10 53.98(6) 7_545 7_545 ?
O2N1 Cs4 O5T 132.9(4) . 7_544 ?
O2N1 Cs4 C3A 138(5) . 4_554 ?
O5T Cs4 C3A 82(4) 7_544 4_554 ?
O2N1 Cs4 O3N1 56.3(4) . . ?
O5T Cs4 O3N1 82.8(4) 7_544 . ?
C3A Cs4 O3N1 164(4) 4_554 . ?
O2N1 Cs4 Cs4 65.7(3) . 7_544 ?
O5T Cs4 Cs4 88.8(3) 7_544 7_544 ?
C3A Cs4 Cs4 99(2) 4_554 7_544 ?
O3N1 Cs4 Cs4 82.6(3) . 7_544 ?
O2N1 Cs4 O4N2 113.9(4) . . ?
O5T Cs4 O4N2 86.8(4) 7_544 . ?
C3A Cs4 O4N2 86(3) 4_554 . ?
O3N1 Cs4 O4N2 91.4(4) . . ?
Cs4 Cs4 O4N2 173.0(3) 7_544 . ?
O2N1 Cs4 O14 101.8(4) . . ?
O5T Cs4 O14 58.4(4) 7_544 . ?
C3A Cs4 O14 118(5) 4_554 . ?
O3N1 Cs4 O14 50.5(4) . . ?
Cs4 Cs4 O14 122.6(3) 7_544 . ?
O4N2 Cs4 O14 50.4(4) . . ?
O2N1 Cs4 O5N2 88.9(4) . . ?
O5T Cs4 O5N2 134.2(4) 7_544 . ?
C3A Cs4 O5N2 73(2) 4_554 . ?
O3N1 Cs4 O5N2 117.6(4) . . ?
Cs4 Cs4 O5N2 131.7(3) 7_544 . ?
O4N2 Cs4 O5N2 54.5(4) . . ?
O14 Cs4 O5N2 101.6(4) . . ?
O2N1 Cs4 O56 49.8(4) . . ?
O5T Cs4 O56 170.3(4) 7_544 . ?
C3A Cs4 O56 92(5) 4_554 . ?
O3N1 Cs4 O56 103.4(4) . . ?
Cs4 Cs4 O56 84.7(3) 7_544 . ?
O4N2 Cs4 O56 100.3(4) . . ?
O14 Cs4 O56 131.3(4) . . ?
O5N2 Cs4 O56 49.4(4) . . ?
O2N1 Cs4 O2N1 121.3(3) . 7_544 ?
O5T Cs4 O2N1 50.5(4) 7_544 7_544 ?
C3A Cs4 O2N1 57.8(18) 4_554 7_544 ?
O3N1 Cs4 O2N1 112.5(4) . 7_544 ?
Cs4 Cs4 O2N1 55.6(3) 7_544 7_544 ?
O4N2 Cs4 O2N1 124.3(4) . 7_544 ?
O14 Cs4 O2N1 108.7(4) . 7_544 ?
O5N2 Cs4 O2N1 130.0(4) . 7_544 ?
O56 Cs4 O2N1 119.8(4) . 7_544 ?
O2N1 Cs4 C2 132(5) . 7_544 ?
O5T Cs4 C2 89(4) 7_544 7_544 ?
C3A Cs4 C2 7.2(7) 4_554 7_544 ?
O3N1 Cs4 C2 171(5) . 7_544 ?
Cs4 Cs4 C2 99(2) 7_544 7_544 ?
O4N2 Cs4 C2 86(3) . 7_544 ?
O14 Cs4 C2 123(4) . 7_544 ?
O5N2 Cs4 C2 67(3) . 7_544 ?
O56 Cs4 C2 85(5) . 7_544 ?
O2N1 Cs4 C2 63(3) 7_544 7_544 ?
O2N1 Cs4 C2A 137(4) . 4_554 ?
O5T Cs4 C2A 89(3) 7_544 4_554 ?
C3A Cs4 C2A 21.9(11) 4_554 4_554 ?
O3N1 Cs4 C2A 156(3) . 4_554 ?
Cs4 Cs4 C2A 120(2) 7_544 4_554 ?
O4N2 Cs4 C2A 66(3) . 4_554 ?
O14 Cs4 C2A 107(4) . 4_554 ?
O5N2 Cs4 C2A 54.9(17) . 4_554 ?
O56 Cs4 C2A 87(4) . 4_554 ?
O2N1 Cs4 C2A 78.3(7) 7_544 4_554 ?
C2 Cs4 C2A 20.4(13) 7_544 4_554 ?
O4A Cs5 O6T 99.9(4) . 4_544 ?
O4A Cs5 O6T 99.9(4) . 7_544 ?
O6T Cs5 O6T 143.5(6) 4_544 7_544 ?
O4A Cs5 O1W 71.0(6) . . ?
O6T Cs5 O1W 149.9(6) 4_544 . ?
O6T Cs5 O1W 66.2(6) 7_544 . ?
O4A Cs5 O1W 71.0(6) . 6_545 ?
O6T Cs5 O1W 66.2(6) 4_544 6_545 ?
O6T Cs5 O1W 149.9(6) 7_544 6_545 ?
O1W Cs5 O1W 83.8(11) . 6_545 ?
O4A Cs5 C2 85.4(6) . . ?
O6T Cs5 C2 93.3(4) 4_544 . ?
O6T Cs5 C2 58.4(4) 7_544 . ?
O1W Cs5 C2 113.9(6) . . ?
O1W Cs5 C2 144.5(6) 6_545 . ?
O4A Cs5 C2 85.4(6) . 6_545 ?
O6T Cs5 C2 58.4(5) 4_544 6_545 ?
O6T Cs5 C2 93.3(5) 7_544 6_545 ?
O1W Cs5 C2 144.5(7) . 6_545 ?
O1W Cs5 C2 113.9(7) 6_545 6_545 ?
C2 Cs5 C2 35.7(4) . 6_545 ?
O4A Cs5 C3 107.3(6) . 6_545 ?
O6T Cs5 C3 57.2(6) 4_544 6_545 ?
O6T Cs5 C3 87.7(6) 7_544 6_545 ?
O1W Cs5 C3 152.5(8) . 6_545 ?
O1W Cs5 C3 122.4(7) 6_545 6_545 ?
C2 Cs5 C3 40.0(8) . 6_545 ?
C2 Cs5 C3 21.9(3) 6_545 6_545 ?
O4A Cs5 C3 107.3(7) . . ?
O6T Cs5 C3 87.7(6) 4_544 . ?
O6T Cs5 C3 57.2(6) 7_544 . ?
O1W Cs5 C3 122.4(7) . . ?
O1W Cs5 C3 152.5(7) 6_545 . ?
C2 Cs5 C3 21.9(3) . . ?
C2 Cs5 C3 40.0(4) 6_545 . ?
C3 Cs5 C3 30.6(10) 6_545 . ?
O4A Cs5 C1 73.5(6) . . ?
O6T Cs5 C1 78.4(3) 4_544 . ?
O6T Cs5 C1 78.4(3) 7_544 . ?
O1W Cs5 C1 123.3(6) . . ?
O1W Cs5 C1 123.3(6) 6_545 . ?
C2 Cs5 C1 21.23(11) . . ?
C2 Cs5 C1 21.2(4) 6_545 . ?
C3 Cs5 C1 37.3(4) 6_545 . ?
C3 Cs5 C1 37.3(3) . . ?
O4A Cs5 W4 23.73(12) . . ?
O6T Cs5 W4 119.6(3) 4_544 . ?
O6T Cs5 W4 76.2(3) 7_544 . ?
O1W Cs5 W4 61.4(6) . . ?
O1W Cs5 W4 92.1(6) 6_545 . ?
C2 Cs5 W4 72.5(5) . . ?
C2 Cs5 W4 86.3(5) 6_545 . ?
C3 Cs5 W4 105.5(6) 6_545 . ?
C3 Cs5 W4 93.7(6) . . ?
C1 Cs5 W4 68.3(4) . . ?
O4A Cs5 W4 23.73(12) . 6_545 ?
O6T Cs5 W4 76.2(3) 4_544 6_545 ?
O6T Cs5 W4 119.6(3) 7_544 6_545 ?
O1W Cs5 W4 92.1(6) . 6_545 ?
O1W Cs5 W4 61.4(6) 6_545 6_545 ?
C2 Cs5 W4 86.3(4) . 6_545 ?
C2 Cs5 W4 72.5(5) 6_545 6_545 ?
C3 Cs5 W4 93.7(4) 6_545 6_545 ?
C3 Cs5 W4 105.5(4) . 6_545 ?
C1 Cs5 W4 68.3(4) . 6_545 ?
W4 Cs5 W4 45.38(4) . 6_545 ?
Cs7 Cs6 O5A 80.5(6) . 7_544 ?
Cs7 Cs6 O1T 83.8(4) . 6 ?
O5A Cs6 O1T 102.2(4) 7_544 6 ?
Cs7 Cs6 O1T 83.8(4) . . ?
O5A Cs6 O1T 102.2(4) 7_544 . ?
O1T Cs6 O1T 150.4(7) 6 . ?
Cs7 Cs6 O2W 153.8(7) . 3_455 ?
O5A Cs6 O2W 73.4(6) 7_544 3_455 ?
O1T Cs6 O2W 101.5(4) 6 3_455 ?
O1T Cs6 O2W 101.5(4) . 3_455 ?
Cs7 Cs6 O3W 134.4(7) . 6 ?
O5A Cs6 O3W 123.1(7) 7_544 6 ?
O1T Cs6 O3W 121.4(7) 6 6 ?
O1T Cs6 O3W 55.1(7) . 6 ?
O2W Cs6 O3W 64.1(7) 3_455 6 ?
Cs7 Cs6 O3W 134.4(7) . . ?
O5A Cs6 O3W 123.1(7) 7_544 . ?
O1T Cs6 O3W 55.1(7) 6 . ?
O1T Cs6 O3W 121.4(7) . . ?
O2W Cs6 O3W 64.1(7) 3_455 . ?
O3W Cs6 O3W 68.8(12) 6 . ?
Cs7 Cs6 O5T 82.4(4) . 7_544 ?
O5A Cs6 O5T 46.5(3) 7_544 7_544 ?
O1T Cs6 O5T 147.5(5) 6 7_544 ?
O1T Cs6 O5T 56.1(4) . 7_544 ?
O2W Cs6 O5T 79.7(4) 3_455 7_544 ?
O3W Cs6 O5T 88.7(7) 6 7_544 ?
O3W Cs6 O5T 142.9(7) . 7_544 ?
Cs7 Cs6 O5T 82.4(4) . 4_554 ?
O5A Cs6 O5T 46.5(3) 7_544 4_554 ?
O1T Cs6 O5T 56.1(4) 6 4_554 ?
O1T Cs6 O5T 147.5(5) . 4_554 ?
O2W Cs6 O5T 79.7(4) 3_455 4_554 ?
O3W Cs6 O5T 142.9(7) 6 4_554 ?
O3W Cs6 O5T 88.7(7) . 4_554 ?
O5T Cs6 O5T 92.9(5) 7_544 4_554 ?
Cs7 Cs6 Cs2 124.2(2) . . ?
O5A Cs6 Cs2 76.4(3) 7_544 . ?
O1T Cs6 Cs2 150.5(4) 6 . ?
O1T Cs6 Cs2 53.4(3) . . ?
O2W Cs6 Cs2 49.44(8) 3_455 . ?
O3W Cs6 Cs2 47.4(6) 6 . ?
O3W Cs6 Cs2 100.4(6) . . ?
O5T Cs6 Cs2 45.6(2) 7_544 . ?
O5T Cs6 Cs2 113.6(3) 4_554 . ?
Cs7 Cs6 Cs2 124.2(2) . 6 ?
O5A Cs6 Cs2 76.4(3) 7_544 6 ?
O1T Cs6 Cs2 53.4(3) 6 6 ?
O1T Cs6 Cs2 150.5(4) . 6 ?
O2W Cs6 Cs2 49.44(8) 3_455 6 ?
O3W Cs6 Cs2 100.4(6) 6 6 ?
O3W Cs6 Cs2 47.4(6) . 6 ?
O5T Cs6 Cs2 113.6(3) 7_544 6 ?
O5T Cs6 Cs2 45.6(2) 4_554 6 ?
Cs2 Cs6 Cs2 98.59(15) . 6 ?
Cs7 Cs6 W5 83.6(4) . 7_544 ?
O5A Cs6 W5 22.86(6) 7_544 7_544 ?
O1T Cs6 W5 125.0(4) 6 7_544 ?
O1T Cs6 W5 80.0(3) . 7_544 ?
O2W Cs6 W5 72.3(4) 3_455 7_544 ?
O3W Cs6 W5 105.0(6) 6 7_544 ?
O3W Cs6 W5 134.1(7) . 7_544 ?
O5T Cs6 W5 24.0(2) 7_544 7_544 ?
O5T Cs6 W5 69.3(3) 4_554 7_544 ?
Cs2 Cs6 W5 57.69(6) . 7_544 ?
Cs2 Cs6 W5 92.93(11) 6 7_544 ?
Cs6 Cs7 O5A 73.6(6) . 7_544 ?
Cs6 Cs7 O1T 71.8(3) . 6 ?
O5A Cs7 O1T 97.1(4) 7_544 6 ?
Cs6 Cs7 O1T 71.8(3) . . ?
O5A Cs7 O1T 97.1(4) 7_544 . ?
O1T Cs7 O1T 134.9(6) 6 . ?
Cs6 Cs7 C2A 156(3) . 7_544 ?
O5A Cs7 C2A 101(3) 7_544 7_544 ?
O1T Cs7 C2A 86(3) 6 7_544 ?
O1T Cs7 C2A 132(3) . 7_544 ?
Cs6 Cs7 C2A 156(3) . 4_554 ?
O5A Cs7 C2A 101.0(19) 7_544 4_554 ?
O1T Cs7 C2A 132(3) 6 4_554 ?
O1T Cs7 C2A 86(3) . 4_554 ?
C2A Cs7 C2A 47(6) 7_544 4_554 ?
Cs6 Cs7 C3A 144(3) . 7_544 ?
O5A Cs7 C3A 78(3) 7_544 7_544 ?
O1T Cs7 C3A 91(3) 6 7_544 ?
O1T Cs7 C3A 133(3) . 7_544 ?
C2A Cs7 C3A 23(2) 7_544 7_544 ?
C2A Cs7 C3A 51(6) 4_554 7_544 ?
Cs6 Cs7 C3A 144(3) . 4_554 ?
O5A Cs7 C3A 78.0(19) 7_544 4_554 ?
O1T Cs7 C3A 133(2) 6 4_554 ?
O1T Cs7 C3A 91(2) . 4_554 ?
C2A Cs7 C3A 51(6) 7_544 4_554 ?
C2A Cs7 C3A 23.2(16) 4_554 4_554 ?
C3A Cs7 C3A 42(5) 7_544 4_554 ?
Cs6 Cs7 C4 171(2) . 7_544 ?
O5A Cs7 C4 114(3) 7_544 7_544 ?
O1T Cs7 C4 102.0(18) 6 7_544 ?
O1T Cs7 C4 110(2) . 7_544 ?
C2A Cs7 C4 23(2) 7_544 7_544 ?
C2A Cs7 C4 31(4) 4_554 7_544 ?
C3A Cs7 C4 40(4) 7_544 7_544 ?
C3A Cs7 C4 45(4) 4_554 7_544 ?
Cs6 Cs7 C4 171(2) . 4_554 ?
O5A Cs7 C4 114(3) 7_544 4_554 ?
O1T Cs7 C4 110.4(19) 6 4_554 ?
O1T Cs7 C4 102.0(17) . 4_554 ?
C2A Cs7 C4 31(5) 7_544 4_554 ?
C2A Cs7 C4 22.8(16) 4_554 4_554 ?
C3A Cs7 C4 45(5) 7_544 4_554 ?
C3A Cs7 C4 40(3) 4_554 4_554 ?
C4 Cs7 C4 9(3) 7_544 4_554 ?
Cs6 Cs7 C1 143.1(6) . 7_544 ?
O5A Cs7 C1 69.5(6) 7_544 7_544 ?
O1T Cs7 C1 112.5(3) 6 7_544 ?
O1T Cs7 C1 112.5(3) . 7_544 ?
C2A Cs7 C1 40(3) 7_544 7_544 ?
C2A Cs7 C1 39.5(19) 4_554 7_544 ?
C3A Cs7 C1 22.3(19) 7_544 7_544 ?
C3A Cs7 C1 22.3(15) 4_554 7_544 ?
C4 Cs7 C1 45(3) 7_544 7_544 ?
C4 Cs7 C1 45(2) 4_554 7_544 ?
Cs6 Cs7 C3 164.9(10) . 4_554 ?
O5A Cs7 C3 104(2) 7_544 4_554 ?
O1T Cs7 C3 94.0(18) 6 4_554 ?
O1T Cs7 C3 123.2(8) . 4_554 ?
C2A Cs7 C3 9(3) 7_544 4_554 ?
C2A Cs7 C3 39(3) 4_554 4_554 ?
C3A Cs7 C3 27(3) 7_544 4_554 ?
C3A Cs7 C3 45(4) 4_554 4_554 ?
C4 Cs7 C3 14.4(18) 7_544 4_554 ?
C4 Cs7 C3 21.7(18) 4_554 4_554 ?
C1 Cs7 C3 38(3) 7_544 4_554 ?
Cs10 Cs8 O8T 146.4(4) . 7_545 ?
Cs10 Cs8 O36 82.2(4) . 2_655 ?
O8T Cs8 O36 129.4(5) 7_545 2_655 ?
Cs10 Cs8 O4W 73.8(5) . 4_545 ?
O8T Cs8 O4W 77.7(5) 7_545 4_545 ?
O36 Cs8 O4W 151.8(6) 2_655 4_545 ?
Cs10 Cs8 O7B 112.4(4) . 5_645 ?
O8T Cs8 O7B 86.1(4) 7_545 5_645 ?
O36 Cs8 O7B 83.0(4) 2_655 5_645 ?
O4W Cs8 O7B 92.6(5) 4_545 5_645 ?
Cs10 Cs8 O69 125.5(4) . 2_655 ?
O8T Cs8 O69 88.0(4) 7_545 2_655 ?
O36 Cs8 O69 48.7(4) 2_655 2_655 ?
O4W Cs8 O69 140.6(5) 4_545 2_655 ?
O7B Cs8 O69 49.5(4) 5_645 2_655 ?
Cs10 Cs8 O7A 74.4(4) . 5_645 ?
O8T Cs8 O7A 132.9(4) 7_545 5_645 ?
O36 Cs8 O7A 48.7(4) 2_655 5_645 ?
O4W Cs8 O7A 109.2(5) 4_545 5_645 ?
O7B Cs8 O7A 48.0(4) 5_645 5_645 ?
O69 Cs8 O7A 56.5(4) 2_655 5_645 ?
Cs10 Cs8 O810 98.8(4) . 7_545 ?
O8T Cs8 O810 49.5(4) 7_545 7_545 ?
O36 Cs8 O810 144.4(4) 2_655 7_545 ?
O4W Cs8 O810 56.3(5) 4_545 7_545 ?
O7B Cs8 O810 127.5(4) 5_645 7_545 ?
O69 Cs8 O810 134.2(4) 2_655 7_545 ?
O7A Cs8 O810 165.5(4) 5_645 7_545 ?
Cs10 Cs8 O3W 107.1(7) . 4_545 ?
O8T Cs8 O3W 64.9(7) 7_545 4_545 ?
O36 Cs8 O3W 128.5(7) 2_655 4_545 ?
O4W Cs8 O3W 49.4(8) 4_545 4_545 ?
O7B Cs8 O3W 46.2(7) 5_645 4_545 ?
O69 Cs8 O3W 91.3(7) 2_655 4_545 ?
O7A Cs8 O3W 84.3(7) 5_645 4_545 ?
O810 Cs8 O3W 85.5(7) 7_545 4_545 ?
Cs10 Cs8 W9 132.8(3) . 2_655 ?
O8T Cs8 W9 75.8(3) 7_545 2_655 ?
O36 Cs8 W9 71.7(3) 2_655 2_655 ?
O4W Cs8 W9 114.8(4) 4_545 2_655 ?
O7B Cs8 W9 28.0(3) 5_645 2_655 ?
O69 Cs8 W9 25.9(3) 2_655 2_655 ?
O7A Cs8 W9 58.7(3) 5_645 2_655 ?
O810 Cs8 W9 125.2(3) 7_545 2_655 ?
O3W Cs8 W9 65.4(6) 4_545 2_655 ?
Cs10 Cs8 W8 124.3(2) . 7_545 ?
O8T Cs8 W8 22.5(3) 7_545 7_545 ?
O36 Cs8 W8 144.9(4) 2_655 7_545 ?
O4W Cs8 W8 63.2(4) 4_545 7_545 ?
O7B Cs8 W8 103.5(3) 5_645 7_545 ?
O69 Cs8 W8 110.2(3) 2_655 7_545 ?
O7A Cs8 W8 151.3(3) 5_645 7_545 ?
O810 Cs8 W8 27.4(3) 7_545 7_545 ?
O3W Cs8 W8 69.9(6) 4_545 7_545 ?
W9 Cs8 W8 97.82(11) 2_655 7_545 ?
Cs10 Cs8 W7 86.8(3) . 5_645 ?
O8T Cs8 W7 112.5(3) 7_545 5_645 ?
O36 Cs8 W7 70.5(3) 2_655 5_645 ?
O4W Cs8 W7 93.2(5) 4_545 5_645 ?
O7B Cs8 W7 26.9(3) 5_645 5_645 ?
O69 Cs8 W7 58.6(3) 2_655 5_645 ?
O7A Cs8 W7 24.6(3) 5_645 5_645 ?
O810 Cs8 W7 145.0(3) 7_545 5_645 ?
O3W Cs8 W7 60.0(6) 4_545 5_645 ?
W9 Cs8 W7 47.93(6) 2_655 5_645 ?
W8 Cs8 W7 127.37(12) 7_545 5_645 ?
O1W Cs9 O1W 180.000(2) 6_545 2_554 ?
O1W Cs9 O1W 98.1(11) 6_545 5_544 ?
O1W Cs9 O1W 81.9(11) 2_554 5_544 ?
O1W Cs9 O1W 81.9(11) 6_545 . ?
O1W Cs9 O1W 98.1(11) 2_554 . ?
O1W Cs9 O1W 179.999(3) 5_544 . ?
O1W Cs9 O8A 111.3(6) 6_545 . ?
O1W Cs9 O8A 68.7(6) 2_554 . ?
O1W Cs9 O8A 68.7(6) 5_544 . ?
O1W Cs9 O8A 111.3(6) . . ?
O1W Cs9 O8A 68.7(6) 6_545 5_544 ?
O1W Cs9 O8A 111.3(6) 2_554 5_544 ?
O1W Cs9 O8A 111.3(6) 5_544 5_544 ?
O1W Cs9 O8A 68.7(6) . 5_544 ?
O8A Cs9 O8A 179.999(3) . 5_544 ?
O1W Cs9 O48 81.0(6) 6_545 5_544 ?
O1W Cs9 O48 99.0(6) 2_554 5_544 ?
O1W Cs9 O48 67.1(6) 5_544 5_544 ?
O1W Cs9 O48 112.9(6) . 5_544 ?
O8A Cs9 O48 135.4(4) . 5_544 ?
O8A Cs9 O48 44.6(4) 5_544 5_544 ?
O1W Cs9 O48 112.9(6) 6_545 2_554 ?
O1W Cs9 O48 67.1(6) 2_554 2_554 ?
O1W Cs9 O48 99.0(6) 5_544 2_554 ?
O1W Cs9 O48 81.0(6) . 2_554 ?
O8A Cs9 O48 135.4(4) . 2_554 ?
O8A Cs9 O48 44.6(4) 5_544 2_554 ?
O48 Cs9 O48 49.3(5) 5_544 2_554 ?
O1W Cs9 O48 67.1(6) 6_545 6_545 ?
O1W Cs9 O48 112.9(6) 2_554 6_545 ?
O1W Cs9 O48 81.0(6) 5_544 6_545 ?
O1W Cs9 O48 99.0(6) . 6_545 ?
O8A Cs9 O48 44.6(4) . 6_545 ?
O8A Cs9 O48 135.4(4) 5_544 6_545 ?
O48 Cs9 O48 130.7(5) 5_544 6_545 ?
O48 Cs9 O48 180.000(1) 2_554 6_545 ?
O1W Cs9 O48 99.0(6) 6_545 . ?
O1W Cs9 O48 81.0(6) 2_554 . ?
O1W Cs9 O48 112.9(6) 5_544 . ?
O1W Cs9 O48 67.1(6) . . ?
O8A Cs9 O48 44.6(4) . . ?
O8A Cs9 O48 135.4(4) 5_544 . ?
O48 Cs9 O48 179.999(1) 5_544 . ?
O48 Cs9 O48 130.7(5) 2_554 . ?
O48 Cs9 O48 49.3(5) 6_545 . ?
O1W Cs9 W8 118.0(5) 6_545 . ?
O1W Cs9 W8 62.0(5) 2_554 . ?
O1W Cs9 W8 91.9(5) 5_544 . ?
O1W Cs9 W8 88.1(5) . . ?
O8A Cs9 W8 24.74(16) . . ?
O8A Cs9 W8 155.26(16) 5_544 . ?
O48 Cs9 W8 154.3(2) 5_544 . ?
O48 Cs9 W8 125.6(2) 2_554 . ?
O48 Cs9 W8 54.4(2) 6_545 . ?
O48 Cs9 W8 25.7(2) . . ?
O1W Cs9 W8 62.0(5) 6_545 5_544 ?
O1W Cs9 W8 118.0(5) 2_554 5_544 ?
O1W Cs9 W8 88.1(5) 5_544 5_544 ?
O1W Cs9 W8 91.9(5) . 5_544 ?
O8A Cs9 W8 155.26(16) . 5_544 ?
O8A Cs9 W8 24.73(16) 5_544 5_544 ?
O48 Cs9 W8 25.7(2) 5_544 5_544 ?
O48 Cs9 W8 54.4(2) 2_554 5_544 ?
O48 Cs9 W8 125.6(2) 6_545 5_544 ?
O48 Cs9 W8 154.3(2) . 5_544 ?
W8 Cs9 W8 180.0 . 5_544 ?
Cs8 Cs10 O2T 115.7(5) . . ?
Cs8 Cs10 O3T 102.0(4) . 2_655 ?
O2T Cs10 O3T 111.3(5) . 2_655 ?
Cs8 Cs10 O4W 64.4(5) . 4_545 ?
O2T Cs10 O4W 57.5(5) . 4_545 ?
O3T Cs10 O4W 146.8(6) 2_655 4_545 ?
Cs8 Cs10 O7A 65.0(3) . 5_645 ?
O2T Cs10 O7A 99.8(5) . 5_645 ?
O3T Cs10 O7A 48.3(4) 2_655 5_645 ?
O4W Cs10 O7A 100.0(5) 4_545 5_645 ?
Cs8 Cs10 C6 145.4(4) . . ?
O2T Cs10 C6 79.9(4) . . ?
O3T Cs10 C6 100.0(5) 2_655 . ?
O4W Cs10 C6 107.6(5) 4_545 . ?
O7A Cs10 C6 146.3(4) 5_645 . ?
Cs8 Cs10 O3N2 156.4(4) . . ?
O2T Cs10 O3N2 46.6(4) . . ?
O3T Cs10 O3N2 76.9(4) 2_655 . ?
O4W Cs10 O3N2 103.6(5) 4_545 . ?
O7A Cs10 O3N2 99.6(4) 5_645 . ?
C6 Cs10 O3N2 55.7(4) . . ?
Cs8 Cs10 O36 58.6(3) . 2_655 ?
O2T Cs10 O36 143.0(5) . 2_655 ?
O3T Cs10 O36 46.4(4) 2_655 2_655 ?
O4W Cs10 O36 121.2(5) 4_545 2_655 ?
O7A Cs10 O36 43.4(3) 5_645 2_655 ?
C6 Cs10 O36 127.1(4) . 2_655 ?
O3N2 Cs10 O36 123.2(4) . 2_655 ?
Cs8 Cs10 C5 154.6(4) . . ?
O2T Cs10 C5 87.0(4) . . ?
O3T Cs10 C5 78.4(4) 2_655 . ?
O4W Cs10 C5 127.4(5) 4_545 . ?
O7A Cs10 C5 125.2(4) 5_645 . ?
C6 Cs10 C5 21.57(8) . . ?
O3N2 Cs10 C5 48.9(3) . . ?
O36 Cs10 C5 110.5(4) 2_655 . ?
Cs8 Cs10 C7 124.3(4) . . ?
O2T Cs10 C7 94.4(5) . . ?
O3T Cs10 C7 109.2(4) 2_655 . ?
O4W Cs10 C7 103.1(5) 4_545 . ?
O7A Cs10 C7 156.8(4) 5_645 . ?
C6 Cs10 C7 21.33(11) . . ?
O3N2 Cs10 C7 77.0(4) . . ?
O36 Cs10 C7 119.4(4) 2_655 . ?
C5 Cs10 C7 37.03(14) . . ?
Cs8 Cs10 W3 79.2(2) . 2_655 ?
O2T Cs10 W3 119.1(4) . 2_655 ?
O3T Cs10 W3 23.1(3) 2_655 2_655 ?
O4W Cs10 W3 129.5(5) 4_545 2_655 ?
O7A Cs10 W3 30.2(2) 5_645 2_655 ?
C6 Cs10 W3 121.8(3) . 2_655 ?
O3N2 Cs10 W3 96.2(3) . 2_655 ?
O36 Cs10 W3 28.3(2) 2_655 2_655 ?
C5 Cs10 W3 100.5(3) . 2_655 ?
C7 Cs10 W3 126.6(3) . 2_655 ?
Cs8 Cs10 W2 135.9(3) . . ?
O2T Cs10 W2 20.9(3) . . ?
O3T Cs10 W2 97.5(4) 2_655 . ?
O4W Cs10 W2 77.8(4) 4_545 . ?
O7A Cs10 W2 102.7(3) 5_645 . ?
C6 Cs10 W2 65.9(2) . . ?
O3N2 Cs10 W2 25.8(2) . . ?
O36 Cs10 W2 140.1(3) 2_655 . ?
C5 Cs10 W2 68.1(2) . . ?
C7 Cs10 W2 84.4(3) . . ?
W3 Cs10 W2 111.94(19) 2_655 . ?
Cs3 Cs11 O4W 86.5(5) . . ?
Cs3 Cs11 O12 127.3(5) . 6 ?
O4W Cs11 O12 61.2(6) . 6 ?
Cs3 Cs11 O2T 64.4(4) . 4 ?
O4W Cs11 O2T 61.5(6) . 4 ?
O12 Cs11 O2T 119.9(5) 6 4 ?
Cs3 Cs11 O10T 69.5(4) . 7_545 ?
O4W Cs11 O10T 153.2(7) . 7_545 ?
O12 Cs11 O10T 143.8(6) 6 7_545 ?
O2T Cs11 O10T 96.2(6) 4 7_545 ?
Cs3 Cs11 O210 72.1(3) . 4 ?
O4W Cs11 O210 110.8(6) . 4 ?
O12 Cs11 O210 155.3(5) 6 4 ?
O2T Cs11 O210 49.7(4) 4 4 ?
O10T Cs11 O210 51.4(5) 7_545 4 ?
Cs3 Cs11 O2T 169.1(4) . 6 ?
O4W Cs11 O2T 82.9(6) . 6 ?
O12 Cs11 O2T 48.5(4) 6 6 ?
O2T Cs11 O2T 107.8(4) 4 6 ?
O10T Cs11 O2T 120.2(5) 7_545 6 ?
O210 Cs11 O2T 109.4(5) 4 6 ?
Cs3 Cs11 O4W 129.8(5) . 7 ?
O4W Cs11 O4W 106.2(6) . 7 ?
O12 Cs11 O4W 100.2(5) 6 7 ?
O2T Cs11 O4W 79.4(5) 4 7 ?
O10T Cs11 O4W 81.9(6) 7_545 7 ?
O210 Cs11 O4W 57.9(5) 4 7 ?
O2T Cs11 O4W 51.9(5) 6 7 ?
Cs3 Cs11 C7 101.4(3) . 6 ?
O4W Cs11 C7 135.0(7) . 6 ?
O12 Cs11 C7 80.0(4) 6 6 ?
O2T Cs11 C7 159.8(5) 4 6 ?
O10T Cs11 C7 64.4(5) 7_545 6 ?
O210 Cs11 C7 113.8(5) 4 6 ?
O2T Cs11 C7 88.0(4) 6 6 ?
O4W Cs11 C7 102.0(6) 7 6 ?
Cs3 Cs11 C6 114.9(4) . 6 ?
O4W Cs11 C6 116.4(7) . 6 ?
O12 Cs11 C6 58.5(5) 6 6 ?
O2T Cs11 C6 177.6(7) 4 6 ?
O10T Cs11 C6 85.6(6) 7_545 6 ?
O210 Cs11 C6 132.5(6) 4 6 ?
O2T Cs11 C6 72.5(4) 6 6 ?
O4W Cs11 C6 102.5(6) 7 6 ?
C7 Cs11 C6 21.6(2) 6 6 ?
Cs3 Cs11 Cs11 122.4(4) . 7 ?
O4W Cs11 Cs11 60.6(5) . 7 ?
O12 Cs11 Cs11 78.6(4) 6 7 ?
O2T Cs11 Cs11 58.5(4) 4 7 ?
O10T Cs11 Cs11 122.5(6) 7_545 7 ?
O210 Cs11 Cs11 77.4(4) 4 7 ?
O2T Cs11 Cs11 49.3(3) 6 7 ?
O4W Cs11 Cs11 45.6(4) 7 7 ?
C7 Cs11 Cs11 135.7(5) 6 7 ?
C6 Cs11 Cs11 121.8(4) 6 7 ?
Cs3 Cs11 W10 70.6(2) . 7_545 ?
O4W Cs11 W10 136.4(5) . 7_545 ?
O12 Cs11 W10 159.5(4) 6 7_545 ?
O2T Cs11 W10 75.0(4) 4 7_545 ?
O10T Cs11 W10 24.1(4) 7_545 7_545 ?
O210 Cs11 W10 27.5(3) 4 7_545 ?
O2T Cs11 W10 115.9(4) 6 7_545 ?
O4W Cs11 W10 67.1(4) 7 7_545 ?
C7 Cs11 W10 86.8(4) 6 7_545 ?
C6 Cs11 W10 107.0(5) 6 7_545 ?
Cs11 Cs11 W10 100.7(3) 7 7_545 ?
C2 C1 C2 105.7(7) 6_545 . ?
C2 C1 C3A 22.1(5) 6_545 . ?
C2 C1 C3A 120.0 . . ?
C2 C1 C3A 120.0(8) 6_545 6_545 ?
C2 C1 C3A 22.13(9) . 6_545 ?
C3A C1 C3A 126.9(5) . 6_545 ?
C2 C1 Sn1 125.6(5) 6_545 . ?
C2 C1 Sn1 125.6(8) . . ?
C3A C1 Sn1 114.4(8) . . ?
C3A C1 Sn1 114.4(6) 6_545 . ?
C2 C1 Cs7 84.8(17) 6_545 7_544 ?
C2 C1 Cs7 84.8(18) . 7_544 ?
C3A C1 Cs7 71(2) . 7_544 ?
C3A C1 Cs7 71.1(18) 6_545 7_544 ?
Sn1 C1 Cs7 113.8(7) . 7_544 ?
C2 C1 Cs5 70.3(16) 6_545 . ?
C2 C1 Cs5 70.3(19) . . ?
C3A C1 Cs5 91.7(19) . . ?
C3A C1 Cs5 92(2) 6_545 . ?
Sn1 C1 Cs5 108.6(6) . . ?
Cs7 C1 Cs5 137.5(8) 7_544 . ?
C1 C2 C3 120.1 . . ?
C1 C2 Cs4 116.9(16) . 7_544 ?
C3 C2 Cs4 113.8(11) . 7_544 ?
C1 C2 Cs5 88.5(19) . . ?
C3 C2 Cs5 82.5(7) . . ?
Cs4 C2 Cs5 129.7(10) 7_544 . ?
C1 C2 Cs7 73.9(17) . 7_544 ?
C3 C2 Cs7 77.5(6) . 7_544 ?
Cs4 C2 Cs7 88.9(11) 7_544 7_544 ?
Cs5 C2 Cs7 141.2(7) . 7_544 ?
C1 C2 H2 119.9 . . ?
C3 C2 H2 119.9 . . ?
Cs4 C2 H2 30.9 7_544 . ?
Cs5 C2 H2 99.1 . . ?
Cs7 C2 H2 119.7 7_544 . ?
C4 C3 C2 120.0 . . ?
C4 C3 Cs5 92(2) . . ?
C2 C3 Cs5 75.6(7) . . ?
C4 C3 Cs7 71.6(18) . 7_544 ?
C2 C3 Cs7 81.4(6) . 7_544 ?
Cs5 C3 Cs7 139.6(6) . 7_544 ?
C4 C3 H3 120.0 . . ?
C2 C3 H3 120.0 . . ?
Cs5 C3 H3 102.5 . . ?
Cs7 C3 H3 117.8 7_544 . ?
C2A C4 C3 120.0 . . ?
C2A C4 Cs7 73(2) . 7_544 ?
C3 C4 Cs7 87(2) . 7_544 ?
C2A C4 H4 120.0 . . ?
C3 C4 H4 120.0 . . ?
Cs7 C4 H4 110.7 7_544 . ?
C4 C2A C3A 120.0 . . ?
C4 C2A H2A 120.0 . . ?
C3A C2A H2A 120.0 . . ?
C2A C3A C1 119.9 . . ?
C2A C3A H3A 120.0 . . ?
C1 C3A H3A 120.0 . . ?
C6 C5 C10 120.0 . . ?
C6 C5 Sn2 117.5(8) . . ?
C10 C5 Sn2 122.5(8) . . ?
C6 C5 Cs10 73.6(6) . . ?
C10 C5 Cs10 92.7(6) . . ?
Sn2 C5 Cs10 103.3(4) . . ?
C5 C6 C7 120.0 . . ?
C5 C6 Cs10 84.8(6) . . ?
C7 C6 Cs10 87.0(4) . . ?
C5 C6 Cs11 150.2(7) . 6 ?
C7 C6 Cs11 79.3(6) . 6 ?
Cs10 C6 Cs11 73.1(3) . 6 ?
C5 C6 H6 120.0 . . ?
C7 C6 H6 120.0 . . ?
Cs10 C6 H6 98.2 . . ?
Cs11 C6 H6 47.0 6 . ?
C6 C7 C8 120.0 . . ?
C6 C7 Cs11 79.2(6) . 6 ?
C8 C7 Cs11 150.3(7) . 6 ?
C6 C7 Cs10 71.7(3) . . ?
C8 C7 Cs10 92.6(6) . . ?
Cs11 C7 Cs10 70.9(4) 6 . ?
C6 C7 H7 120.0 . . ?
C8 C7 H7 120.0 . . ?
Cs11 C7 H7 47.1 6 . ?
Cs10 C7 H7 105.6 . . ?
C9 C8 C7 120.0 . . ?
C9 C8 H8 120.0 . . ?
C7 C8 H8 120.0 . . ?
C10 C9 C8 120.0 . . ?
C10 C9 H9 120.0 . . ?
C8 C9 H9 120.0 . . ?
C9 C10 C5 120.0 . . ?
C9 C10 H10 120.0 . . ?
C5 C10 H10 120.0 . . ?
Cs5 O1W Cs9 96.0(8) . . ?
Cs2 O2W Cs2 155.6(9) 8_545 3_545 ?
Cs2 O2W Cs6 78.4(5) 8_545 3_545 ?
Cs2 O2W Cs6 78.4(5) 3_545 3_545 ?
Cs2 O3W Cs6 76.6(8) 6 . ?
Cs2 O3W Cs8 101.0(10) 6 4 ?
Cs6 O3W Cs8 177.5(13) . 4 ?
Cs11 O4W Cs8 150.7(9) . 4 ?
Cs11 O4W Cs10 117.1(8) . 4 ?
Cs8 O4W Cs10 41.9(3) 4 4 ?
Cs11 O4W Cs11 73.8(6) . 7 ?
Cs8 O4W Cs11 110.2(7) 4 7 ?
Cs10 O4W Cs11 76.8(5) 4 7 ?

loop_
_geom_bond_atom_site_label_1
_geom_bond_atom_site_label_2
_geom_bond_distance
_geom_bond_site_symmetry_2
_geom_bond_publ_flag
W1 O1T 1.725(17) . ?
W1 O4N2 1.831(15) . ?
W1 O14 1.903(15) . ?
W1 O12 1.931(16) . ?
W1 O18 1.982(15) . ?
W1 O1S1 2.313(15) . ?
W1 Cs4 4.086(3) . ?
W1 Cs2 4.1825(18) . ?
W2 O2T 1.720(18) . ?
W2 O3N2 1.816(15) . ?
W2 O2A 1.915(5) . ?
W2 O12 1.916(16) . ?
W2 O210 1.973(14) . ?
W2 O1S1 2.303(16) . ?
W2 Cs1 4.068(2) 7_545 ?
W2 Cs3 4.093(4) 7_545 ?
W2 Cs11 4.161(9) 4_545 ?
W2 Cs10 4.162(8) . ?
W2 Cs11 4.231(9) 6 ?
W3 O3T 1.719(17) . ?
W3 O6N2 1.849(15) . ?
W3 O36 1.929(15) . ?
W3 O3A 1.933(6) . ?
W3 O7A 2.039(15) 6_545 ?
W3 O1S2 2.255(16) . ?
W3 Cs1 4.004(2) 3_545 ?
W3 Cs10 4.049(8) 2_655 ?
W3 Cs1 4.158(2) 7_545 ?
W3 Cs8 4.298(4) 2_655 ?
W4 O4T 1.752(15) . ?
W4 O3N1 1.844(14) . ?
W4 O14 1.914(15) . ?
W4 O4A 1.943(12) . ?
W4 O48 1.982(15) . ?
W4 O3S1 2.305(15) . ?
W4 Cs2 4.0365(17) . ?
W4 Cs4 4.088(3) . ?
W4 Cs5 4.284(3) . ?
W5 O5T 1.741(16) . ?
W5 O56 1.889(16) . ?
W5 O2N1 1.907(16) . ?
W5 O5A 1.932(12) . ?
W5 O59 1.936(14) . ?
W5 O2S2 2.251(15) . ?
W5 Cs4 4.048(3) 7_544 ?
W5 Cs2 4.0959(18) 7_544 ?
W5 Cs4 4.121(3) . ?
W5 Cs6 4.265(6) 7_544 ?
W5 Cs7 4.326(7) 7_544 ?
W6 O6T 1.710(17) . ?
W6 O5N2 1.838(15) . ?
W6 O56 1.915(16) . ?
W6 O36 1.936(16) . ?
W6 O69 2.003(14) . ?
W6 O1S2 2.307(15) . ?
W6 Cs4 4.170(3) . ?
W6 Cs8 4.221(6) 2_655 ?
W7 O7T 1.69(2) . ?
W7 O7A 1.828(15) . ?
W7 O7A 1.828(15) 6_545 ?
W7 O7B 1.981(15) 6_545 ?
W7 O7B 1.981(15) . ?
W7 O3S2 2.277(19) . ?
W7 Cs8 4.219(6) 2_655 ?
W7 Cs8 4.219(6) 5_645 ?
W7 Cs1 4.424(3) 3_545 ?
W8 O8T 1.755(16) . ?
W8 O18 1.891(15) . ?
W8 O48 1.893(16) . ?
W8 O810 1.916(17) . ?
W8 O8A 1.933(11) . ?
W8 O2S1 2.293(14) . ?
W8 Cs2 3.9150(19) . ?
W8 Cs8 4.152(5) 7_545 ?
W8 Cs9 4.3565(10) . ?
W9 O9T 1.760(15) . ?
W9 O69 1.862(14) . ?
W9 O59 1.932(14) . ?
W9 O9A 1.961(10) . ?
W9 O7B 1.977(15) 6_545 ?
W9 O3S2 2.285(13) . ?
W9 Cs2 4.075(2) 7_544 ?
W9 Cs8 4.124(5) 2_655 ?
W10 O10T 1.72(2) . ?
W10 O210 1.892(14) . ?
W10 O210 1.892(14) 6_545 ?
W10 O810 1.943(16) . ?
W10 O810 1.943(16) 6_545 ?
W10 O2S1 2.30(2) . ?
W10 Cs11 4.047(10) 4_545 ?
W10 Cs11 4.047(10) 7_545 ?
W10 Cs3 4.141(5) 7_545 ?
Si1 O1S1 1.606(15) . ?
Si1 O1S1 1.606(15) 6_545 ?
Si1 O3S1 1.64(2) . ?
Si1 O2S1 1.67(2) . ?
Si2 O1S2 1.625(16) . ?
Si2 O1S2 1.625(16) 6_545 ?
Si2 O2S2 1.64(2) . ?
Si2 O3S2 1.72(2) . ?
Sn1 O4N1 2.03(3) . ?
Sn1 O2N1 2.053(16) 6_545 ?
Sn1 O2N1 2.053(16) . ?
Sn1 O3N1 2.092(15) 6_545 ?
Sn1 O3N1 2.092(14) . ?
Sn1 C1 2.11(3) . ?
Sn1 Cs4 4.170(3) 6_545 ?
Sn1 Cs4 4.170(3) . ?
Sn2 O5N2 2.056(16) . ?
Sn2 O6N2 2.053(15) . ?
Sn2 O3N2 2.057(16) . ?
Sn2 O2N2 2.06(3) . ?
Sn2 O4N2 2.061(15) . ?
Sn2 C5 2.225(12) . ?
Sn2 Cs1 4.220(2) 7_545 ?
Sn2 Cs4 4.226(4) . ?
O1T Cs6 3.082(17) . ?
O1T Cs7 3.226(17) . ?
O1T Cs2 3.440(17) . ?
O2A W2 1.915(5) 6_545 ?
O2A Cs1 3.19(2) 7_545 ?
O2A Cs3 3.61(2) 7_545 ?
O2T Cs10 3.024(19) . ?
O2T Cs11 3.158(19) 4_545 ?
O2T Cs3 3.260(17) 7_545 ?
O2T Cs11 3.551(19) 6 ?
O3A W3 1.933(6) 6_545 ?
O3A Cs1 3.27(2) 7_545 ?
O3A Cs1 3.39(2) 3_545 ?
O3T Cs10 3.062(18) 2_655 ?
O3T Cs1 3.117(17) 3_545 ?
O4T Cs2 3.179(15) . ?
O4A W4 1.943(12) 6_545 ?
O4A Cs5 3.03(2) . ?
O5T Cs4 3.091(15) 7_544 ?
O5T Cs2 3.119(15) 7_544 ?
O5T Cs6 3.735(16) 7_544 ?
O5T Cs7 3.797(16) 7_544 ?
O5A W5 1.932(12) 6_545 ?
O5A Cs6 2.94(2) 7_544 ?
O5A Cs7 3.02(2) 7_544 ?
O6T Cs5 3.109(17) 7_544 ?
O7T Cs3 3.03(2) 3_545 ?
O7A W3 2.039(15) 6_545 ?
O7A Cs8 3.327(16) 5_645 ?
O7A Cs10 3.537(17) 5_645 ?
O7B W9 1.977(15) 6_545 ?
O7B Cs8 3.236(16) 5_645 ?
O8T Cs8 3.095(17) 7_545 ?
O8T Cs2 3.139(16) . ?
O8A W8 1.933(11) 6_545 ?
O8A Cs9 3.31(2) . ?
O9A W9 1.961(10) 6_545 ?
O9T Cs2 3.142(15) 8_545 ?
O9T Cs2 3.240(16) 7_544 ?
O10T Cs11 3.211(19) 4_545 ?
O10T Cs11 3.211(19) 7_545 ?
O10T Cs3 3.52(2) 7_545 ?
O12 Cs11 3.145(19) 6 ?
O14 Cs4 3.228(14) . ?
O14 Cs2 3.663(14) . ?
O18 Cs2 3.587(16) . ?
O2N1 Cs4 3.059(16) . ?
O2N1 Cs4 3.378(17) 7_544 ?
O2S1 W8 2.293(14) 6_545 ?
O2S2 W5 2.251(15) 6_545 ?
O3N1 Cs4 3.135(15) . ?
O3S1 W4 2.305(15) 6_545 ?
O3N2 Cs1 3.151(16) 7_545 ?
O3N2 Cs10 3.675(18) . ?
O3S2 W9 2.285(13) 6_545 ?
O36 Cs8 3.224(15) 2_655 ?
O36 Cs10 3.743(17) 2_655 ?
O4N2 Cs4 3.181(16) . ?
O48 Cs2 3.448(15) . ?
O48 Cs9 3.766(15) . ?
O5N2 Cs4 3.234(16) . ?
O56 Cs4 3.296(15) . ?
O59 Cs2 3.228(15) 7_544 ?
O6N2 Cs1 3.155(16) 7_545 ?
O69 Cs8 3.249(16) 2_655 ?
O210 Cs11 3.291(18) 4_545 ?
O210 Cs3 3.682(16) 7_545 ?
O810 Cs8 3.553(16) 7_545 ?
Cs1 O3T 3.117(17) 8_445 ?
Cs1 O3T 3.117(17) 3_455 ?
Cs1 O3N2 3.151(16) 4 ?
Cs1 O3N2 3.151(16) 7_545 ?
Cs1 O6N2 3.155(16) 4 ?
Cs1 O6N2 3.155(16) 7_545 ?
Cs1 O2A 3.19(2) 7_545 ?
Cs1 O3A 3.27(2) 7_545 ?
Cs1 O3A 3.39(2) 3_455 ?
Cs1 W3 4.004(2) 8_445 ?
Cs1 W3 4.004(2) 3_455 ?
Cs1 W2 4.069(2) 4 ?
Cs2 O5T 3.119(15) 7_544 ?
Cs2 O9T 3.142(15) 8_445 ?
Cs2 O3W 3.20(4) 6 ?
Cs2 O59 3.228(15) 7_544 ?
Cs2 O9T 3.240(16) 7_544 ?
Cs2 O2W 3.277(6) 3_455 ?
Cs3 Cs11 2.950(10) . ?
Cs3 Cs11 2.950(10) 6 ?
Cs3 O7T 3.03(2) 3_455 ?
Cs3 O2T 3.260(17) 4 ?
Cs3 O2T 3.260(17) 7_545 ?
Cs3 O10T 3.52(2) 7_545 ?
Cs3 O2A 3.61(2) 7_545 ?
Cs3 O210 3.682(16) 4 ?
Cs3 O210 3.682(16) 7_545 ?
Cs3 W2 4.093(4) 4 ?
Cs3 W2 4.093(4) 7_545 ?
Cs3 W10 4.141(5) 7_545 ?
Cs4 O5T 3.091(15) 7_544 ?
Cs4 C3A 3.12(12) 4_554 ?
Cs4 Cs4 3.167(6) 7_544 ?
Cs4 O2N1 3.378(17) 7_544 ?
Cs4 C2 3.46(6) 7_544 ?
Cs4 C2A 3.66(14) 4_554 ?
Cs5 O6T 3.109(17) 4_544 ?
Cs5 O6T 3.109(17) 7_544 ?
Cs5 O1W 3.17(3) . ?
Cs5 O1W 3.17(3) 6_545 ?
Cs5 C2 3.60(5) . ?
Cs5 C2 3.60(4) 6_545 ?
Cs5 C3 3.69(4) 6_545 ?
Cs5 C3 3.69(5) . ?
Cs5 C1 3.825(18) . ?
Cs5 W4 4.284(3) 6_545 ?
Cs6 Cs7 1.340(11) . ?
Cs6 O5A 2.94(2) 7_544 ?
Cs6 O1T 3.081(17) 6 ?
Cs6 O2W 3.41(3) 3_455 ?
Cs6 O3W 3.60(4) 6 ?
Cs6 O3W 3.60(4) . ?
Cs6 O5T 3.735(16) 7_544 ?
Cs6 O5T 3.735(16) 4_554 ?
Cs6 Cs2 4.225(5) 6 ?
Cs6 W5 4.265(6) 7_544 ?
Cs7 O5A 3.02(2) 7_544 ?
Cs7 O1T 3.225(17) 6 ?
Cs7 C2A 3.4(3) 7_544 ?
Cs7 C2A 3.4(2) 4_554 ?
Cs7 C3A 3.5(3) 7_544 ?
Cs7 C3A 3.5(2) 4_554 ?
Cs7 C4 3.6(3) 7_544 ?
Cs7 C4 3.6(3) 4_554 ?
Cs7 C1 3.67(2) 7_544 ?
Cs7 C3 3.8(4) 4_554 ?
Cs8 Cs10 2.388(11) . ?
Cs8 O8T 3.095(17) 7_545 ?
Cs8 O36 3.224(15) 2_655 ?
Cs8 O4W 3.23(2) 4_545 ?
Cs8 O7B 3.236(16) 5_645 ?
Cs8 O69 3.249(16) 2_655 ?
Cs8 O7A 3.327(16) 5_645 ?
Cs8 O810 3.553(16) 7_545 ?
Cs8 O3W 3.66(4) 4_545 ?
Cs8 W9 4.124(5) 2_655 ?
Cs8 W8 4.152(5) 7_545 ?
Cs8 W7 4.219(6) 5_645 ?
Cs9 O1W 3.23(3) 6_545 ?
Cs9 O1W 3.23(3) 2_554 ?
Cs9 O1W 3.23(3) 5_544 ?
Cs9 O1W 3.23(3) . ?
Cs9 O8A 3.31(2) 5_544 ?
Cs9 O48 3.766(15) 5_544 ?
Cs9 O48 3.766(15) 2_554 ?
Cs9 O48 3.766(15) 6_545 ?
Cs9 W8 4.3565(10) 5_544 ?
Cs10 O3T 3.062(18) 2_655 ?
Cs10 O4W 3.44(2) 4_545 ?
Cs10 O7A 3.537(17) 5_645 ?
Cs10 C6 3.627(18) . ?
Cs10 O36 3.743(17) 2_655 ?
Cs10 C5 3.765(13) . ?
Cs10 C7 3.816(19) . ?
Cs10 W3 4.049(8) 2_655 ?
Cs11 O4W 2.95(3) . ?
Cs11 O12 3.145(19) 6 ?
Cs11 O2T 3.158(19) 4 ?
Cs11 O10T 3.211(19) 7_545 ?
Cs11 O210 3.291(18) 4 ?
Cs11 O2T 3.551(19) 6 ?
Cs11 O4W 3.60(3) 7 ?
Cs11 C7 3.72(3) 6 ?
Cs11 C6 3.71(4) 6 ?
Cs11 Cs11 3.964(19) 7 ?
Cs11 W10 4.047(10) 7_545 ?
C1 C2 1.39(2) 6_545 ?
C1 C2 1.3856 . ?
C1 C3A 1.3950 . ?
C1 C3A 1.39(2) 6_545 ?
C1 Cs7 3.67(2) 7_544 ?
C2 C3 1.3900 . ?
C2 Cs4 3.46(3) 7_544 ?
C2 Cs7 3.81(5) 7_544 ?
C2 H2 0.9500 . ?
C3 C4 1.3900 . ?
C3 Cs7 3.76(5) 7_544 ?
C3 H3 0.9500 . ?
C4 C2A 1.3900 . ?
C4 Cs7 3.57(3) 7_544 ?
C4 H4 0.9500 . ?
C2A C3A 1.3900 . ?
C2A H2A 0.9500 . ?
C3A H3A 0.9500 . ?
C5 C6 1.3900 . ?
C5 C10 1.3900 . ?
C6 C7 1.3900 . ?
C6 Cs11 3.715(17) 6 ?
C6 H6 0.9500 . ?
C7 C8 1.3900 . ?
C7 Cs11 3.716(17) 6 ?
C7 H7 0.9500 . ?
C8 C9 1.3900 . ?
C8 H8 0.9500 . ?
C9 C10 1.3900 . ?
C9 H9 0.9500 . ?
C10 H10 0.9500 . ?
O2W Cs2 3.277(6) 8_545 ?
O2W Cs2 3.277(6) 3_545 ?
O2W Cs6 3.41(3) 3_545 ?
O3W Cs2 3.20(4) 6 ?
O3W Cs8 3.66(4) 4 ?
O4W Cs8 3.23(2) 4 ?
O4W Cs10 3.44(2) 4 ?
O4W Cs11 3.60(3) 7 ?
